data_7709922
loop_
_publ_author_name
'Rice, Natalie T.'
'Popov, Ivan A.'
'Carlson, Rebbeca'
'Greer, Samuel M.'
'Boggiano, Andrew C.'
'Stein, Benjamin William'
'Bacsa, John'
'Batista, Enrique R.'
'Yang, Ping'
'La Pierre, Henry Storms'

_publ_section_title
;
 Spectroscopic and Electrochemical Characterization of a Pr4+
 Imidophosphorane Complex and the Redox Chemistry of Nd3+ and Dy3+
 Complexes
;
_journal_name_full 'Dalton Transactions'
_journal_paper_doi 10.1039/D2DT00758D
_journal_year 2022
_chemical_formula_moiety 'C56 H128 N16 P4 Pr, K'
_chemical_formula_sum 'C56 H128 K N16 P4 Pr'
_chemical_formula_weight 1329.63
_space_group_crystal_system triclinic
_space_group_IT_number 2
_space_group_name_Hall '-P 1'
_space_group_name_H-M_alt 'P -1'
_atom_sites_solution_hydrogens geom
_atom_sites_solution_primary dual
_audit_creation_date 2019-09-27
_audit_creation_method
;
Olex2 1.3-alpha
(compiled 2019.09.11 svn.r3662 for OlexSys, GUI svn.r5938)
;
_audit_update_record
;
2021-10-07 deposited with the CCDC.	2022-04-01 downloaded from the CCDC.
;
_cell_angle_alpha 75.191(4)
_cell_angle_beta 81.487(4)
_cell_angle_gamma 65.497(4)
_cell_formula_units_Z 2
_cell_length_a 13.0693(16)
_cell_length_b 13.9895(17)
_cell_length_c 23.626(3)
_cell_measurement_reflns_used 9620
_cell_measurement_temperature 108.93
_cell_measurement_theta_max 30.42
_cell_measurement_theta_min 2.53
_cell_volume 3795.7(8)
_computing_cell_refinement 'SAINT V8.38A (Bruker, 2016)'
_computing_data_reduction 'SAINT V8.38A (Bruker, 2016)'
_computing_molecular_graphics 'Olex2 1.3-alpha (Dolomanov et al., 2009)'
_computing_publication_material 'Olex2 1.3-alpha (Dolomanov et al., 2009)'
_computing_structure_refinement 'ShelXL 2018/3 (Sheldrick, 2015)'
_computing_structure_solution 'SHELXT 2018/2 (Sheldrick, 2018)'
_diffrn_ambient_temperature 108.93
_diffrn_measured_fraction_theta_full 0.999
_diffrn_measured_fraction_theta_max 0.993
_diffrn_measurement_device_type 'Bruker APEX-II CCD'
_diffrn_measurement_method '\f and \w scans'
_diffrn_radiation_type MoK\a
_diffrn_radiation_wavelength 0.71073
_diffrn_reflns_av_R_equivalents 0.0677
_diffrn_reflns_av_unetI/netI 0.0704
_diffrn_reflns_Laue_measured_fraction_full 0.999
_diffrn_reflns_Laue_measured_fraction_max 0.993
_diffrn_reflns_limit_h_max 18
_diffrn_reflns_limit_h_min -18
_diffrn_reflns_limit_k_max 19
_diffrn_reflns_limit_k_min -19
_diffrn_reflns_limit_l_max 33
_diffrn_reflns_limit_l_min -33
_diffrn_reflns_number 81875
_diffrn_reflns_point_group_measured_fraction_full 0.999
_diffrn_reflns_point_group_measured_fraction_max 0.993
_diffrn_reflns_theta_full 25.242
_diffrn_reflns_theta_max 30.575
_diffrn_reflns_theta_min 2.232
_diffrn_standards_number 0
_exptl_absorpt_coefficient_mu 0.823
_exptl_absorpt_correction_T_max 0.7461
_exptl_absorpt_correction_T_min 0.6420
_exptl_absorpt_correction_type none
_exptl_absorpt_process_details
;
SADABS-2016/2 (Bruker,2016/2) was used for absorption correction.
wR2(int) was 0.1049 before and 0.0762 after correction.
The Ratio of minimum to maximum transmission is 0.8605.
The \l/2 correction factor is Not present.
;
_exptl_crystal_colour colourless
_exptl_crystal_colour_primary colourless
_exptl_crystal_density_diffrn 1.163
_exptl_crystal_description plate
_exptl_crystal_F_000 1428
_exptl_crystal_recrystallization_method 'The material was recrystallised from --- by as supplied'
_exptl_crystal_size_max 0.414
_exptl_crystal_size_mid 0.244
_exptl_crystal_size_min 0.104
_refine_diff_density_max 1.543
_refine_diff_density_min -1.363
_refine_diff_density_rms 0.120
_refine_ls_extinction_coef 0.00181(18)
_refine_ls_extinction_expression Fc^*^=kFc[1+0.001xFc^2^\l^3^/sin(2\q)]^-1/4^
_refine_ls_extinction_method 'SHELXL-2018/3 (Sheldrick 2018)'
_refine_ls_goodness_of_fit_ref 1.059
_refine_ls_hydrogen_treatment constr
_refine_ls_matrix_type full
_refine_ls_number_parameters 1043
_refine_ls_number_reflns 23153
_refine_ls_number_restraints 2032
_refine_ls_restrained_S_all 1.173
_refine_ls_R_factor_all 0.0658
_refine_ls_R_factor_gt 0.0555
_refine_ls_shift/su_max 0.001
_refine_ls_shift/su_mean 0.000
_refine_ls_structure_factor_coef Fsqd
_refine_ls_weighting_details 'w=1/[\s^2^(Fo^2^)+(0.0263P)^2^+12.4630P] where P=(Fo^2^+2Fc^2^)/3'
_refine_ls_weighting_scheme calc
_refine_ls_wR_factor_gt 0.1224
_refine_ls_wR_factor_ref 0.1271
_reflns_Friedel_coverage 0.000
_reflns_number_gt 19832
_reflns_number_total 23153
_reflns_threshold_expression 'I > 2\s(I)'
_cod_data_source_file d2dt00758d2.cif
_cod_data_source_block ntr-03-56-r
_cod_database_code 7709922
_shelx_shelxl_version_number 2018/3
_shelx_space_group_comment
;
The symmetry employed for this shelxl refinement is uniquely defined
by the following loop, which should always be used as a source of
symmetry information in preference to the above space-group names.
They are only intended as comments.
;
_shelx_estimated_absorpt_t_max 0.919
_shelx_estimated_absorpt_t_min 0.727
_olex2_refinement_description
;
1. Fixed Uiso
 At 1.2 times of:
  All C(H,H) groups
 At 1.5 times of:
  All C(H,H,H) groups
2. Restrained distances
 Pr1-N1_5 \\sim Pr1-N1_6
 with sigma of 0.002
 Pr1-N1_8 \\sim Pr1-N1_7
 with sigma of 0.002
3. Uiso/Uaniso restraints and constraints
Uanis(N2_6) = Uanis(N2_5)
Uanis(N1_5) = Uanis(N1_6)
Uanis(N4_6) = Uanis(N4_5)
Uanis(C12_6) = Uanis(C12_5)
Uanis(C7_6) = Uanis(C7_5)
Uanis(C8_6) = Uanis(C8_5)
Uanis(C4_5) = Uanis(C4_6)
Uanis(C14_6) = Uanis(C14_5)
Uanis(C9_6) = Uanis(C9_5)
Uanis(C14_3) = Uanis(C14_4)
Uanis(C13_4) = Uanis(C13_3)
Uanis(C1_4) = Uanis(C1_3)
Uanis(N2_4) = Uanis(N2_3)
Uanis(N1_4) = Uanis(N1_3)
Uanis(C5_3) = Uanis(C5_4)
Uanis(C2_4) = Uanis(C2_3)
Uanis(N3_4) = Uanis(N3_3)
Uanis(N2_3) = Uanis(N2_4)
Uanis(C3_4) = Uanis(C3_3)
Uanis(C6_4) = Uanis(C6_3)
Uanis(C9_3) = Uanis(C9_4)
Uanis(N1_7) = Uanis(N1_8)
Uanis(N2_7) = Uanis(N2_8)
Uanis(C1_7) = Uanis(C1_8)
Uanis(C3_7) = Uanis(C3_8)
Uanis(P1_7) = Uanis(P1_8)
Uanis(C2_7) = Uanis(C2_8)
Uanis(C4_7) = Uanis(C4_8)
Uanis(C5_7) = Uanis(C5_8)
Uanis(C6_7) = Uanis(C6_8)
Uanis(N3_7) = Uanis(N3_8)
Uanis(N4_7) = Uanis(N4_8)
Uanis(C7_7) = Uanis(C7_8)
Uanis(C13_7) = Uanis(C13_8)
Uanis(C11_7) = Uanis(C11_8)
Uanis(C10_7) = Uanis(C10_8)
Uanis(C8_7) = Uanis(C8_8)
Uanis(C9_7) = Uanis(C9_8)
Uanis(C14_7) = Uanis(C14_8)
Uanis(C12_7) = Uanis(C12_8)
Uanis(K1B) = Uanis(K1A)
4. Rigid body (RIGU) restrains
 P1_1, N1_1, N2_1, N3_1, N4_1, C1_1, C2_1, C3_1, C4_1, C5_1, C6_1, C7_1, C8_1,
 C9_1, C10_1, C11_1, C12_1, C13_1, C14_1
 P1_3, N1_3, N2_3, N3_3, N4_3, C1_3, C2_3, C3_3, C4_3, C5_3, C6_3, C7_3, C8_3,
 C9_3, C10_3, C11_3, C12_3, C13_3, C14_3
 P1_4, N1_4, N2_4, N3_4, N4_4, C1_4, C2_4, C3_4, C4_4, C5_4, C6_4, C7_4, C8_4,
 C9_4, C10_4, C11_4, C12_4, C13_4, C14_4
 P1_5, N1_5, N2_5, N3_5, N4_5, C1_5, C2_5, C3_5, C4_5, C5_5, C6_5, C7_5, C8_5,
 C9_5, C10_5, C11_5, C12_5, C13_5, C14_5
 P1_6, N1_6, N2_6, N3_6, N4_6, C1_6, C2_6, C3_6, C4_6, C5_6, C6_6, C7_6, C8_6,
 C9_6, C10_6, C11_6, C12_6, C13_6, C14_6
 P1_7, N1_7, N2_7, N3_7, N4_7, C1_7, C2_7, C3_7, C4_7, C5_7, C6_7, C7_7, C8_7,
 C9_7, C10_7, C11_7, C12_7, C13_7, C14_7
 P1_8, N1_8, N2_8, N3_8, N4_8, C1_8, C2_8, C3_8, C4_8, C5_8, C6_8, C7_8, C8_8,
 C9_8, C10_8, C11_8, C12_8, C13_8, C14_8
 with sigma for 1-2 distances of 0.0002 and sigma for 1-3 distances of 0.0004
5. Same fragment restrains
{P1_3, N1_3, N2_3, N3_3, N4_3, C1_3, C2_3, C3_3, C4_3, C5_3, C6_3, C7_3, C8_3,
C9_3, C10_3, C11_3, C12_3, C13_3, C14_3}
{P1_4, N1_4, N2_4, N3_4, N4_4, C1_4, C2_4, C3_4, C4_4, C5_4, C6_4, C7_4, C8_4,
C9_4, C10_4, C11_4, C12_4, C13_4, C14_4}
{P1_5, N1_5, N2_5, N3_5, N4_5, C1_5, C2_5, C3_5, C4_5, C5_5, C6_5, C7_5, C8_5,
C9_5, C10_5, C11_5, C12_5, C13_5, C14_5}
{P1_6, N1_6, N2_6, N3_6, N4_6, C1_6, C2_6, C3_6, C4_6, C5_6, C6_6, C7_6, C8_6,
C9_6, C10_6, C11_6, C12_6, C13_6, C14_6}
{P1_7, N1_7, N2_7, N3_7, N4_7, C1_7, C2_7, C3_7, C4_7, C5_7, C6_7, C7_7, C8_7,
C9_7, C10_7, C11_7, C12_7, C13_7, C14_7}
{P1_8, N1_8, N2_8, N3_8, N4_8, C1_8, C2_8, C3_8, C4_8, C5_8, C6_8, C7_8, C8_8,
C9_8, C10_8, C11_8, C12_8, C13_8, C14_8}
as
{P1_1, N1_1, N2_1, N3_1, N4_1, C1_1, C2_1, C3_1, C4_1, C5_1, C6_1, C7_1, C8_1,
C9_1, C10_1, C11_1, C12_1, C13_1, C14_1} sigma for 1-2: 0.002 1-3: 0.004
6. Others
 Sof(K1A)=Sof(P1)=Sof(N1)=Sof(N2)=Sof(N3)=Sof(N4)=Sof(C1)=Sof(H1A)=Sof(H1B)=
 Sof(C2)=Sof(H2A)=Sof(H2B)=Sof(C3)=Sof(C4)=Sof(H4A)=Sof(H4B)=Sof(H4C)=Sof(C5)=
 Sof(H5A)=Sof(H5B)=Sof(H5C)=Sof(C6)=Sof(H6A)=Sof(H6B)=Sof(H6C)=Sof(C7)=Sof(C8)=
 Sof(H8A)=Sof(H8B)=Sof(H8C)=Sof(C9)=Sof(H9A)=Sof(H9B)=Sof(H9C)=Sof(C10)=
 Sof(H10A)=Sof(H10B)=Sof(H10C)=Sof(C11)=Sof(H11A)=Sof(H11B)=Sof(C12)=Sof(H12A)=
 Sof(H12B)=Sof(H12C)=Sof(C13)=Sof(H13A)=Sof(H13B)=Sof(C14)=Sof(H14A)=Sof(H14B)=
 Sof(H14C)=Sof(P1)=Sof(N1)=Sof(N2)=Sof(N3)=Sof(N4)=Sof(C1)=Sof(H1A)=Sof(H1B)=
 Sof(C2)=Sof(H2A)=Sof(H2B)=Sof(C3)=Sof(C4)=Sof(H4A)=Sof(H4B)=Sof(H4C)=Sof(C5)=
 Sof(H5A)=Sof(H5B)=Sof(H5C)=Sof(C6)=Sof(H6A)=Sof(H6B)=Sof(H6C)=Sof(C7)=Sof(C8)=
 Sof(H8A)=Sof(H8B)=Sof(H8C)=Sof(C9)=Sof(H9A)=Sof(H9B)=Sof(H9C)=Sof(C10)=
 Sof(H10A)=Sof(H10B)=Sof(H10C)=Sof(C11)=Sof(H11A)=Sof(H11B)=Sof(C12)=Sof(H12A)=
 Sof(H12B)=Sof(H12C)=Sof(C13)=Sof(H13A)=Sof(H13B)=Sof(C14)=Sof(H14A)=Sof(H14B)=
 Sof(H14C)=Sof(P1)=Sof(N1)=Sof(N2)=Sof(N3)=Sof(N4)=Sof(C1)=Sof(H1A)=Sof(H1B)=
 Sof(C2)=Sof(H2A)=Sof(H2B)=Sof(C3)=Sof(C4)=Sof(H4A)=Sof(H4B)=Sof(H4C)=Sof(C5)=
 Sof(H5A)=Sof(H5B)=Sof(H5C)=Sof(C6)=Sof(H6A)=Sof(H6B)=Sof(H6C)=Sof(C7)=Sof(C8)=
 Sof(H8A)=Sof(H8B)=Sof(H8C)=Sof(C9)=Sof(H9A)=Sof(H9B)=Sof(H9C)=Sof(C10)=
 Sof(H10A)=Sof(H10B)=Sof(H10C)=Sof(C11)=Sof(H11A)=Sof(H11B)=Sof(C12)=Sof(H12A)=
 Sof(H12B)=Sof(H12C)=Sof(C13)=Sof(H13A)=Sof(H13B)=Sof(C14)=Sof(H14A)=Sof(H14B)=
 Sof(H14C)=1-FVAR(1)
 Sof(K1B)=Sof(P1)=Sof(N1)=Sof(N2)=Sof(N3)=Sof(N4)=Sof(C1)=Sof(H1A)=Sof(H1B)=
 Sof(C2)=Sof(H2A)=Sof(H2B)=Sof(C3)=Sof(C4)=Sof(H4A)=Sof(H4B)=Sof(H4C)=Sof(C5)=
 Sof(H5A)=Sof(H5B)=Sof(H5C)=Sof(C6)=Sof(H6A)=Sof(H6B)=Sof(H6C)=Sof(C7)=Sof(C8)=
 Sof(H8A)=Sof(H8B)=Sof(H8C)=Sof(C9)=Sof(H9A)=Sof(H9B)=Sof(H9C)=Sof(C10)=
 Sof(H10A)=Sof(H10B)=Sof(H10C)=Sof(C11)=Sof(H11A)=Sof(H11B)=Sof(C12)=Sof(H12A)=
 Sof(H12B)=Sof(H12C)=Sof(C13)=Sof(H13A)=Sof(H13B)=Sof(C14)=Sof(H14A)=Sof(H14B)=
 Sof(H14C)=Sof(P1)=Sof(N1)=Sof(N2)=Sof(N3)=Sof(N4)=Sof(C1)=Sof(H1A)=Sof(H1B)=
 Sof(C2)=Sof(H2A)=Sof(H2B)=Sof(C3)=Sof(C4)=Sof(H4A)=Sof(H4B)=Sof(H4C)=Sof(C5)=
 Sof(H5A)=Sof(H5B)=Sof(H5C)=Sof(C6)=Sof(H6A)=Sof(H6B)=Sof(H6C)=Sof(C7)=Sof(C8)=
 Sof(H8A)=Sof(H8B)=Sof(H8C)=Sof(C9)=Sof(H9A)=Sof(H9B)=Sof(H9C)=Sof(C10)=
 Sof(H10A)=Sof(H10B)=Sof(H10C)=Sof(C11)=Sof(H11A)=Sof(H11B)=Sof(C12)=Sof(H12A)=
 Sof(H12B)=Sof(H12C)=Sof(C13)=Sof(H13A)=Sof(H13B)=Sof(C14)=Sof(H14A)=Sof(H14B)=
 Sof(H14C)=Sof(P1)=Sof(N1)=Sof(N2)=Sof(N3)=Sof(N4)=Sof(C1)=Sof(H1A)=Sof(H1B)=
 Sof(C2)=Sof(H2A)=Sof(H2B)=Sof(C3)=Sof(C4)=Sof(H4A)=Sof(H4B)=Sof(H4C)=Sof(C5)=
 Sof(H5A)=Sof(H5B)=Sof(H5C)=Sof(C6)=Sof(H6A)=Sof(H6B)=Sof(H6C)=Sof(C7)=Sof(C8)=
 Sof(H8A)=Sof(H8B)=Sof(H8C)=Sof(C9)=Sof(H9A)=Sof(H9B)=Sof(H9C)=Sof(C10)=
 Sof(H10A)=Sof(H10B)=Sof(H10C)=Sof(C11)=Sof(H11A)=Sof(H11B)=Sof(C12)=Sof(H12A)=
 Sof(H12B)=Sof(H12C)=Sof(C13)=Sof(H13A)=Sof(H13B)=Sof(C14)=Sof(H14A)=Sof(H14B)=
 Sof(H14C)=FVAR(1)
7.a Secondary CH2 refined with riding coordinates:
 C1(H1A,H1B), C2(H2A,H2B), C11(H11A,H11B), C13(H13A,H13B), C1(H1A,H1B), C2(H2A,
 H2B), C11(H11A,H11B), C13(H13A,H13B), C1(H1A,H1B), C2(H2A,H2B), C11(H11A,H11B),
  C13(H13A,H13B), C1(H1A,H1B), C2(H2A,H2B), C11(H11A,H11B), C13(H13A,H13B),
 C1(H1A,H1B), C2(H2A,H2B), C11(H11A,H11B), C13(H13A,H13B), C1(H1A,H1B), C2(H2A,
 H2B), C11(H11A,H11B), C13(H13A,H13B), C1(H1A,H1B), C2(H2A,H2B), C11(H11A,H11B),
  C13(H13A,H13B)
7.b Idealised Me refined as rotating group:
 C4(H4A,H4B,H4C), C5(H5A,H5B,H5C), C6(H6A,H6B,H6C), C8(H8A,H8B,H8C), C9(H9A,
 H9B,H9C), C10(H10A,H10B,H10C), C12(H12A,H12B,H12C), C14(H14A,H14B,H14C),
 C4(H4A,H4B,H4C), C5(H5A,H5B,H5C), C6(H6A,H6B,H6C), C8(H8A,H8B,H8C), C9(H9A,H9B,
 H9C), C10(H10A,H10B,H10C), C12(H12A,H12B,H12C), C14(H14A,H14B,H14C), C4(H4A,
 H4B,H4C), C5(H5A,H5B,H5C), C6(H6A,H6B,H6C), C8(H8A,H8B,H8C), C9(H9A,H9B,H9C),
 C10(H10A,H10B,H10C), C12(H12A,H12B,H12C), C14(H14A,H14B,H14C), C4(H4A,H4B,H4C),
  C5(H5A,H5B,H5C), C6(H6A,H6B,H6C), C8(H8A,H8B,H8C), C9(H9A,H9B,H9C), C10(H10A,
 H10B,H10C), C12(H12A,H12B,H12C), C14(H14A,H14B,H14C), C4(H4A,H4B,H4C), C5(H5A,
 H5B,H5C), C6(H6A,H6B,H6C), C8(H8A,H8B,H8C), C9(H9A,H9B,H9C), C10(H10A,H10B,
 H10C), C12(H12A,H12B,H12C), C14(H14A,H14B,H14C), C4(H4A,H4B,H4C), C5(H5A,H5B,
 H5C), C6(H6A,H6B,H6C), C8(H8A,H8B,H8C), C9(H9A,H9B,H9C), C10(H10A,H10B,H10C),
 C12(H12A,H12B,H12C), C14(H14A,H14B,H14C), C4(H4A,H4B,H4C), C5(H5A,H5B,H5C),
 C6(H6A,H6B,H6C), C8(H8A,H8B,H8C), C9(H9A,H9B,H9C), C10(H10A,H10B,H10C),
 C12(H12A,H12B,H12C), C14(H14A,H14B,H14C)
;
_smtbx_masks_void_probe_radius 0.3
_smtbx_masks_void_truncation_radius 1.2
_olex2_diffrn_ambient_temperature_device 'Oxford Cryosystems'
_olex2_exptl_crystal_mounting_method 'The crystal was mounted on a loop with paratone oil'
_olex2_submission_special_instructions 'No special instructions were received'

loop_
_space_group_symop_operation_xyz
'x, y, z'
'-x, -y, -z'

loop_
_atom_site_label
_atom_site_type_symbol
_atom_site_fract_x
_atom_site_fract_y
_atom_site_fract_z
_atom_site_U_iso_or_equiv
_atom_site_adp_type
_atom_site_occupancy
_atom_site_site_symmetry_order
_atom_site_calc_flag
_atom_site_refinement_flags_posn
_atom_site_refinement_flags_adp
_atom_site_refinement_flags_occupancy
_atom_site_disorder_assembly
_atom_site_disorder_group
Pr1 Pr 0.67048(2) 0.63777(2) 0.73815(2) 0.01278(5) Uani 1 1 d D . . . .
K1B K 0.41905(12) 0.57356(11) 0.73935(8) 0.0369(3) Uani 0.5957(14) 1 d . . P A -2
K1A K 0.43187(17) 0.55002(17) 0.78773(12) 0.0369(3) Uani 0.4043(14) 1 d . . P A -1
P1_1 P 0.79117(6) 0.74537(6) 0.59070(3) 0.01600(15) Uani 1 1 d D . . . .
N1_1 N 0.7580(2) 0.69276(19) 0.65168(8) 0.0208(5) Uani 1 1 d D . . . .
N2_1 N 0.71671(19) 0.76771(16) 0.53219(9) 0.0212(4) Uani 1 1 d D . . . .
N3_1 N 0.77056(18) 0.87868(14) 0.57558(9) 0.0184(4) Uani 1 1 d D . . . .
N4_1 N 0.92748(15) 0.68270(17) 0.57059(9) 0.0210(5) Uani 1 1 d D . . . .
C1_1 C 0.6633(3) 0.8791(2) 0.50414(12) 0.0235(6) Uani 1 1 d D . . . .
H1A_1 H 0.584812 0.896475 0.495624 0.028 Uiso 1 1 calc R U . . .
H1B_1 H 0.704622 0.895526 0.466841 0.028 Uiso 1 1 calc R U . . .
C2_1 C 0.6651(2) 0.9429(2) 0.54619(13) 0.0234(6) Uani 1 1 d D . . . .
H2A_1 H 0.663275 1.014408 0.524931 0.028 Uiso 1 1 calc R U . . .
H2B_1 H 0.599999 0.952947 0.574782 0.028 Uiso 1 1 calc R U . . .
C3_1 C 0.6988(2) 0.6862(2) 0.51017(11) 0.0258(5) Uani 1 1 d D . . . .
C4_1 C 0.7811(3) 0.5731(2) 0.53530(15) 0.0304(7) Uani 1 1 d D . . . .
H4A_1 H 0.857872 0.565546 0.521055 0.046 Uiso 1 1 calc R U . . .
H4B_1 H 0.762696 0.520685 0.522862 0.046 Uiso 1 1 calc R U . . .
H4C_1 H 0.775958 0.560215 0.578196 0.046 Uiso 1 1 calc R U . . .
C5_1 C 0.7154(3) 0.7081(3) 0.44327(11) 0.0341(7) Uani 1 1 d D . . . .
H5A_1 H 0.660326 0.779459 0.426341 0.051 Uiso 1 1 calc R U . . .
H5B_1 H 0.704820 0.653402 0.428615 0.051 Uiso 1 1 calc R U . . .
H5C_1 H 0.791666 0.705256 0.432034 0.051 Uiso 1 1 calc R U . . .
C6_1 C 0.5778(2) 0.6936(3) 0.52744(17) 0.0339(7) Uani 1 1 d D . . . .
H6A_1 H 0.565675 0.683016 0.570141 0.051 Uiso 1 1 calc R U . . .
H6B_1 H 0.566599 0.637867 0.514207 0.051 Uiso 1 1 calc R U . . .
H6C_1 H 0.524171 0.764651 0.508981 0.051 Uiso 1 1 calc R U . . .
C7_1 C 0.8032(2) 0.92767(19) 0.61467(10) 0.0204(4) Uani 1 1 d D . . . .
C8_1 C 0.8217(3) 1.0275(2) 0.57920(13) 0.0259(6) Uani 1 1 d D . . . .
H8A_1 H 0.877399 1.008102 0.546997 0.039 Uiso 1 1 calc R U . . .
H8B_1 H 0.849066 1.056303 0.604662 0.039 Uiso 1 1 calc R U . . .
H8C_1 H 0.750410 1.082051 0.563182 0.039 Uiso 1 1 calc R U . . .
C9_1 C 0.7090(2) 0.9604(3) 0.66281(12) 0.0235(6) Uani 1 1 d D . . . .
H9A_1 H 0.640274 1.015849 0.644561 0.035 Uiso 1 1 calc R U . . .
H9B_1 H 0.733138 0.988708 0.689932 0.035 Uiso 1 1 calc R U . . .
H9C_1 H 0.694083 0.897281 0.684366 0.035 Uiso 1 1 calc R U . . .
C10_1 C 0.9105(2) 0.8485(2) 0.64521(12) 0.0232(6) Uani 1 1 d D . . . .
H10A_1 H 0.898930 0.784476 0.668216 0.035 Uiso 1 1 calc R U . . .
H10B_1 H 0.929597 0.882495 0.671265 0.035 Uiso 1 1 calc R U . . .
H10C_1 H 0.972201 0.827604 0.615794 0.035 Uiso 1 1 calc R U . . .
C11_1 C 0.9959(2) 0.5775(2) 0.60461(13) 0.0260(6) Uani 1 1 d D . . . .
H11A_1 H 1.000237 0.521422 0.584842 0.031 Uiso 1 1 calc R U . . .
H11B_1 H 0.957958 0.565827 0.643691 0.031 Uiso 1 1 calc R U . . .
C12_1 C 1.1146(2) 0.5637(3) 0.61277(16) 0.0313(7) Uani 1 1 d D . . . .
H12A_1 H 1.156779 0.564224 0.574836 0.047 Uiso 1 1 calc R U . . .
H12B_1 H 1.152189 0.495072 0.639867 0.047 Uiso 1 1 calc R U . . .
H12C_1 H 1.111599 0.622850 0.628866 0.047 Uiso 1 1 calc R U . . .
C13_1 C 0.9698(2) 0.7121(2) 0.51044(10) 0.0237(6) Uani 1 1 d D . . . .
H13A_1 H 0.904627 0.751001 0.485069 0.028 Uiso 1 1 calc R U . . .
H13B_1 H 1.017371 0.645032 0.496889 0.028 Uiso 1 1 calc R U . . .
C14_1 C 1.0370(3) 0.7805(3) 0.50143(15) 0.0315(8) Uani 1 1 d D . . . .
H14A_1 H 1.065318 0.791190 0.460497 0.047 Uiso 1 1 calc R U . . .
H14B_1 H 1.100607 0.744421 0.527185 0.047 Uiso 1 1 calc R U . . .
H14C_1 H 0.988855 0.850475 0.510756 0.047 Uiso 1 1 calc R U . . .
P1_3 P 0.3532(4) 0.8220(5) 0.74935(18) 0.0121(10) Uani 0.4043(14) 1 d D . P A 2
N1_3 N 0.4735(4) 0.7361(7) 0.7485(4) 0.0197(6) Uani 0.4043(14) 1 d D . P A 2
N2_3 N 0.2640(6) 0.8397(8) 0.69844(18) 0.0263(5) Uani 0.4043(14) 1 d D . P A 2
N3_3 N 0.2603(5) 0.8002(6) 0.80488(17) 0.0244(5) Uani 0.4043(14) 1 d D . P A 2
N4_3 N 0.3475(6) 0.9448(5) 0.7472(4) 0.0215(10) Uani 0.4043(14) 1 d D . P A 2
C1_3 C 0.1600(5) 0.8315(7) 0.7223(2) 0.0287(8) Uani 0.4043(14) 1 d D . P A 2
H1A_3 H 0.139551 0.790412 0.700717 0.034 Uiso 0.4043(14) 1 calc R U P A 2
H1B_3 H 0.098889 0.904033 0.719159 0.034 Uiso 0.4043(14) 1 calc R U P A 2
C2_3 C 0.1768(6) 0.7745(7) 0.7855(2) 0.0295(8) Uani 0.4043(14) 1 d D . P A 2
H2A_3 H 0.105310 0.799472 0.809057 0.035 Uiso 0.4043(14) 1 calc R U P A 2
H2B_3 H 0.203435 0.695801 0.789445 0.035 Uiso 0.4043(14) 1 calc R U P A 2
C3_3 C 0.2883(6) 0.8557(6) 0.63431(19) 0.0252(6) Uani 0.4043(14) 1 d D . P A 2
C4_3 C 0.3869(10) 0.8898(12) 0.6166(3) 0.0254(12) Uani 0.4043(14) 1 d D . P A 2
H4A_3 H 0.372772 0.952879 0.632233 0.038 Uiso 0.4043(14) 1 calc R U P A 2
H4B_3 H 0.395480 0.907915 0.573749 0.038 Uiso 0.4043(14) 1 calc R U P A 2
H4C_3 H 0.455878 0.830650 0.632383 0.038 Uiso 0.4043(14) 1 calc R U P A 2
C5_3 C 0.1843(9) 0.9429(8) 0.6030(3) 0.0307(9) Uani 0.4043(14) 1 d D . P A 2
H5A_3 H 0.122213 0.918599 0.611229 0.046 Uiso 0.4043(14) 1 calc R U P A 2
H5B_3 H 0.201787 0.956865 0.560694 0.046 Uiso 0.4043(14) 1 calc R U P A 2
H5C_3 H 0.162330 1.009125 0.617141 0.046 Uiso 0.4043(14) 1 calc R U P A 2
C6_3 C 0.3172(9) 0.7496(7) 0.6153(4) 0.0309(10) Uani 0.4043(14) 1 d D . P A 2
H6A_3 H 0.373012 0.690390 0.641017 0.046 Uiso 0.4043(14) 1 calc R U P A 2
H6B_3 H 0.348217 0.755282 0.574733 0.046 Uiso 0.4043(14) 1 calc R U P A 2
H6C_3 H 0.248938 0.735665 0.617945 0.046 Uiso 0.4043(14) 1 calc R U P A 2
C7_3 C 0.2682(4) 0.7917(4) 0.86754(19) 0.0283(8) Uani 0.4043(14) 1 d D . P A 2
C8_3 C 0.1624(5) 0.8742(6) 0.8911(3) 0.0297(13) Uani 0.4043(14) 1 d D . P A 2
H8A_3 H 0.152205 0.946624 0.868710 0.045 Uiso 0.4043(14) 1 calc R U P A 2
H8B_3 H 0.170134 0.869154 0.932522 0.045 Uiso 0.4043(14) 1 calc R U P A 2
H8C_3 H 0.096811 0.859641 0.887267 0.045 Uiso 0.4043(14) 1 calc R U P A 2
C9_3 C 0.2816(7) 0.6774(5) 0.9028(3) 0.0350(8) Uani 0.4043(14) 1 d D . P A 2
H9A_3 H 0.216452 0.663577 0.897435 0.053 Uiso 0.4043(14) 1 calc R U P A 2
H9B_3 H 0.286412 0.672742 0.944518 0.053 Uiso 0.4043(14) 1 calc R U P A 2
H9C_3 H 0.350423 0.623804 0.888799 0.053 Uiso 0.4043(14) 1 calc R U P A 2
C10_3 C 0.3706(6) 0.8100(7) 0.8778(3) 0.0297(14) Uani 0.4043(14) 1 d D . P A 2
H10A_3 H 0.438074 0.761521 0.859755 0.044 Uiso 0.4043(14) 1 calc R U P A 2
H10B_3 H 0.379397 0.795410 0.920031 0.044 Uiso 0.4043(14) 1 calc R U P A 2
H10C_3 H 0.359956 0.884741 0.860262 0.044 Uiso 0.4043(14) 1 calc R U P A 2
C11_3 C 0.4486(8) 0.9677(9) 0.7365(4) 0.0197(15) Uani 0.4043(14) 1 d D . P A 2
H11A_3 H 0.441523 1.022118 0.699408 0.024 Uiso 0.4043(14) 1 calc R U P A 2
H11B_3 H 0.513965 0.901206 0.731119 0.024 Uiso 0.4043(14) 1 calc R U P A 2
C12_3 C 0.4719(12) 1.0084(15) 0.7848(6) 0.037(3) Uani 0.4043(14) 1 d D . P A 2
H12A_3 H 0.544873 1.014485 0.776357 0.055 Uiso 0.4043(14) 1 calc R U P A 2
H12B_3 H 0.473184 0.957812 0.822338 0.055 Uiso 0.4043(14) 1 calc R U P A 2
H12C_3 H 0.412566 1.079105 0.786977 0.055 Uiso 0.4043(14) 1 calc R U P A 2
C13_3 C 0.2421(9) 1.0320(6) 0.7598(5) 0.0354(15) Uani 0.4043(14) 1 d D . P A 2
H13A_3 H 0.247942 1.047759 0.797410 0.043 Uiso 0.4043(14) 1 calc R U P A 2
H13B_3 H 0.180564 1.006218 0.765094 0.043 Uiso 0.4043(14) 1 calc R U P A 2
C14_3 C 0.2095(12) 1.1355(8) 0.7140(9) 0.0493(16) Uani 0.4043(14) 1 d D . P A 2
H14A_3 H 0.206015 1.121036 0.676057 0.074 Uiso 0.4043(14) 1 calc R U P A 2
H14B_3 H 0.265582 1.166290 0.711122 0.074 Uiso 0.4043(14) 1 calc R U P A 2
H14C_3 H 0.135546 1.186477 0.725188 0.074 Uiso 0.4043(14) 1 calc R U P A 2
P1_4 P 0.3569(3) 0.8212(3) 0.74326(13) 0.0189(8) Uani 0.5957(14) 1 d D . P A 1
N1_4 N 0.4779(3) 0.7368(5) 0.7413(3) 0.0197(6) Uani 0.5957(14) 1 d D . P A 1
N2_4 N 0.2646(4) 0.8321(6) 0.69596(14) 0.0263(5) Uani 0.5957(14) 1 d D . P A 1
N3_4 N 0.2690(3) 0.8013(4) 0.80197(13) 0.0244(5) Uani 0.5957(14) 1 d D . P A 1
N4_4 N 0.3494(4) 0.9460(4) 0.7370(3) 0.0257(10) Uani 0.5957(14) 1 d D . P A 1
C1_4 C 0.1770(4) 0.7977(5) 0.72322(17) 0.0287(8) Uani 0.5957(14) 1 d D . P A 1
H1A_4 H 0.195227 0.723718 0.718939 0.034 Uiso 0.5957(14) 1 calc R U P A 1
H1B_4 H 0.105013 0.845956 0.704454 0.034 Uiso 0.5957(14) 1 calc R U P A 1
C2_4 C 0.1665(4) 0.8008(6) 0.78669(17) 0.0295(8) Uani 0.5957(14) 1 d D . P A 1
H2A_4 H 0.101533 0.866140 0.793978 0.035 Uiso 0.5957(14) 1 calc R U P A 1
H2B_4 H 0.154164 0.736997 0.810911 0.035 Uiso 0.5957(14) 1 calc R U P A 1
C3_4 C 0.2758(4) 0.8622(4) 0.63127(15) 0.0252(6) Uani 0.5957(14) 1 d D . P A 1
C4_4 C 0.3776(7) 0.8909(8) 0.6117(2) 0.0265(11) Uani 0.5957(14) 1 d D . P A 1
H4A_4 H 0.361092 0.962135 0.618658 0.040 Uiso 0.5957(14) 1 calc R U P A 1
H4B_4 H 0.395033 0.891887 0.569810 0.040 Uiso 0.5957(14) 1 calc R U P A 1
H4C_4 H 0.442418 0.837321 0.634012 0.040 Uiso 0.5957(14) 1 calc R U P A 1
C5_4 C 0.1699(6) 0.9594(5) 0.6083(3) 0.0307(9) Uani 0.5957(14) 1 d D . P A 1
H5A_4 H 0.104430 0.940145 0.618609 0.046 Uiso 0.5957(14) 1 calc R U P A 1
H5B_4 H 0.178346 0.981025 0.565636 0.046 Uiso 0.5957(14) 1 calc R U P A 1
H5C_4 H 0.159246 1.019169 0.626097 0.046 Uiso 0.5957(14) 1 calc R U P A 1
C6_4 C 0.2896(6) 0.7671(5) 0.6051(3) 0.0309(10) Uani 0.5957(14) 1 d D . P A 1
H6A_4 H 0.365025 0.710564 0.612287 0.046 Uiso 0.5957(14) 1 calc R U P A 1
H6B_4 H 0.279504 0.791807 0.562816 0.046 Uiso 0.5957(14) 1 calc R U P A 1
H6C_4 H 0.232964 0.738413 0.623617 0.046 Uiso 0.5957(14) 1 calc R U P A 1
C7_4 C 0.3023(3) 0.7605(3) 0.86335(15) 0.0296(7) Uani 0.5957(14) 1 d D . P A 1
C8_4 C 0.1981(4) 0.7813(5) 0.9050(2) 0.0396(12) Uani 0.5957(14) 1 d D . P A 1
H8A_4 H 0.150152 0.858331 0.896862 0.059 Uiso 0.5957(14) 1 calc R U P A 1
H8B_4 H 0.221210 0.758255 0.945568 0.059 Uiso 0.5957(14) 1 calc R U P A 1
H8C_4 H 0.156165 0.740736 0.899325 0.059 Uiso 0.5957(14) 1 calc R U P A 1
C9_4 C 0.3741(5) 0.6377(3) 0.8740(2) 0.0350(8) Uani 0.5957(14) 1 d D . P A 1
H9A_4 H 0.332084 0.601566 0.863145 0.053 Uiso 0.5957(14) 1 calc R U P A 1
H9B_4 H 0.391070 0.609583 0.915488 0.053 Uiso 0.5957(14) 1 calc R U P A 1
H9C_4 H 0.444582 0.624283 0.850007 0.053 Uiso 0.5957(14) 1 calc R U P A 1
C10_4 C 0.3738(5) 0.8142(5) 0.8765(3) 0.0370(13) Uani 0.5957(14) 1 d D . P A 1
H10A_4 H 0.446647 0.790528 0.854801 0.056 Uiso 0.5957(14) 1 calc R U P A 1
H10B_4 H 0.385677 0.794208 0.918622 0.056 Uiso 0.5957(14) 1 calc R U P A 1
H10C_4 H 0.334927 0.892535 0.864525 0.056 Uiso 0.5957(14) 1 calc R U P A 1
C11_4 C 0.4489(6) 0.9713(6) 0.7217(3) 0.0283(14) Uani 0.5957(14) 1 d D . P A 1
H11A_4 H 0.432809 1.032905 0.687680 0.034 Uiso 0.5957(14) 1 calc R U P A 1
H11B_4 H 0.511351 0.908873 0.709547 0.034 Uiso 0.5957(14) 1 calc R U P A 1
C12_4 C 0.4872(8) 0.9988(10) 0.7708(4) 0.038(2) Uani 0.5957(14) 1 d D . P A 1
H12A_4 H 0.542981 1.029877 0.754972 0.057 Uiso 0.5957(14) 1 calc R U P A 1
H12B_4 H 0.520953 0.933308 0.800746 0.057 Uiso 0.5957(14) 1 calc R U P A 1
H12C_4 H 0.422316 1.050929 0.788357 0.057 Uiso 0.5957(14) 1 calc R U P A 1
C13_4 C 0.2422(6) 1.0357(4) 0.7439(4) 0.0354(15) Uani 0.5957(14) 1 d D . P A 1
H13A_4 H 0.234303 1.046235 0.784436 0.043 Uiso 0.5957(14) 1 calc R U P A 1
H13B_4 H 0.180429 1.015474 0.738944 0.043 Uiso 0.5957(14) 1 calc R U P A 1
C14_4 C 0.2273(8) 1.1414(5) 0.7021(6) 0.0493(16) Uani 0.5957(14) 1 d D . P A 1
H14A_4 H 0.223119 1.135502 0.662169 0.074 Uiso 0.5957(14) 1 calc R U P A 1
H14B_4 H 0.291471 1.159502 0.703891 0.074 Uiso 0.5957(14) 1 calc R U P A 1
H14C_4 H 0.157689 1.197980 0.713180 0.074 Uiso 0.5957(14) 1 calc R U P A 1
P1_5 P 0.8274(3) 0.6293(2) 0.86318(9) 0.0188(6) Uani 0.5957(14) 1 d D . P A 1
N1_5 N 0.7464(5) 0.6437(5) 0.81812(19) 0.0255(7) Uani 0.5957(14) 1 d D . P A 1
N2_5 N 0.8015(3) 0.5848(3) 0.93602(13) 0.0220(6) Uani 0.5957(14) 1 d D . P A 1
N3_5 N 0.9582(3) 0.5281(3) 0.86542(15) 0.0221(7) Uani 0.5957(14) 1 d D . P A 1
N4_5 N 0.8477(4) 0.7417(3) 0.86036(19) 0.0218(5) Uani 0.5957(14) 1 d D . P A 1
C1_5 C 0.8672(4) 0.4712(3) 0.95416(19) 0.0226(10) Uani 0.5957(14) 1 d D . P A 1
H1A_5 H 0.828746 0.429062 0.945510 0.027 Uiso 0.5957(14) 1 calc R U P A 1
H1B_5 H 0.878551 0.451514 0.996782 0.027 Uiso 0.5957(14) 1 calc R U P A 1
C2_5 C 0.9782(3) 0.4492(3) 0.92011(16) 0.0222(9) Uani 0.5957(14) 1 d D . P A 1
H2A_5 H 1.032896 0.455016 0.942456 0.027 Uiso 0.5957(14) 1 calc R U P A 1
H2B_5 H 1.009006 0.375656 0.912558 0.027 Uiso 0.5957(14) 1 calc R U P A 1
C3_5 C 0.6891(3) 0.6306(3) 0.96581(16) 0.0214(7) Uani 0.5957(14) 1 d D . P A 1
C4_5 C 0.6313(4) 0.7508(3) 0.9412(2) 0.0248(8) Uani 0.5957(14) 1 d D . P A 1
H4A_5 H 0.678147 0.787033 0.946450 0.037 Uiso 0.5957(14) 1 calc R U P A 1
H4B_5 H 0.557964 0.779404 0.961885 0.037 Uiso 0.5957(14) 1 calc R U P A 1
H4C_5 H 0.620417 0.763432 0.899326 0.037 Uiso 0.5957(14) 1 calc R U P A 1
C5_5 C 0.7023(5) 0.6119(4) 1.03141(16) 0.0259(11) Uani 0.5957(14) 1 d D . P A 1
H5A_5 H 0.735908 0.534442 1.048060 0.039 Uiso 0.5957(14) 1 calc R U P A 1
H5B_5 H 0.628284 0.643763 1.050818 0.039 Uiso 0.5957(14) 1 calc R U P A 1
H5C_5 H 0.751241 0.645506 1.037416 0.039 Uiso 0.5957(14) 1 calc R U P A 1
C6_5 C 0.6157(4) 0.5743(4) 0.9563(2) 0.0237(9) Uani 0.5957(14) 1 d D . P A 1
H6A_5 H 0.609632 0.583810 0.914202 0.036 Uiso 0.5957(14) 1 calc R U P A 1
H6B_5 H 0.540421 0.605830 0.974604 0.036 Uiso 0.5957(14) 1 calc R U P A 1
H6C_5 H 0.650257 0.497354 0.974079 0.036 Uiso 0.5957(14) 1 calc R U P A 1
C7_5 C 1.0370(4) 0.5047(4) 0.81444(17) 0.0253(5) Uani 0.5957(14) 1 d D . P A 1
C8_5 C 1.1583(4) 0.4592(7) 0.8327(3) 0.0301(10) Uani 0.5957(14) 1 d D . P A 1
H8A_5 H 1.173013 0.515371 0.843538 0.045 Uiso 0.5957(14) 1 calc R U P A 1
H8B_5 H 1.209931 0.434642 0.800002 0.045 Uiso 0.5957(14) 1 calc R U P A 1
H8C_5 H 1.169926 0.398554 0.866411 0.045 Uiso 0.5957(14) 1 calc R U P A 1
C9_5 C 1.0198(6) 0.4216(5) 0.7883(2) 0.0281(9) Uani 0.5957(14) 1 d D . P A 1
H9A_5 H 1.044628 0.351687 0.815879 0.042 Uiso 0.5957(14) 1 calc R U P A 1
H9B_5 H 1.063938 0.414778 0.751164 0.042 Uiso 0.5957(14) 1 calc R U P A 1
H9C_5 H 0.939846 0.446018 0.781433 0.042 Uiso 0.5957(14) 1 calc R U P A 1
C10_5 C 1.0163(7) 0.6065(5) 0.7668(2) 0.0268(10) Uani 0.5957(14) 1 d D . P A 1
H10A_5 H 0.940464 0.633062 0.752592 0.040 Uiso 0.5957(14) 1 calc R U P A 1
H10B_5 H 1.072006 0.590366 0.734187 0.040 Uiso 0.5957(14) 1 calc R U P A 1
H10C_5 H 1.022934 0.661574 0.782823 0.040 Uiso 0.5957(14) 1 calc R U P A 1
C11_5 C 0.7997(6) 0.8375(3) 0.8144(3) 0.0246(12) Uani 0.5957(14) 1 d D . P A 1
H11A_5 H 0.741133 0.830034 0.795731 0.029 Uiso 0.5957(14) 1 calc R U P A 1
H11B_5 H 0.859523 0.841551 0.784056 0.029 Uiso 0.5957(14) 1 calc R U P A 1
C12_5 C 0.7478(13) 0.9419(4) 0.8358(5) 0.0386(11) Uani 0.5957(14) 1 d D . P A 1
H12A_5 H 0.719197 1.002468 0.802548 0.058 Uiso 0.5957(14) 1 calc R U P A 1
H12B_5 H 0.805001 0.950187 0.854391 0.058 Uiso 0.5957(14) 1 calc R U P A 1
H12C_5 H 0.685633 0.940338 0.864410 0.058 Uiso 0.5957(14) 1 calc R U P A 1
C13_5 C 0.9396(6) 0.7372(5) 0.8912(3) 0.0236(10) Uani 0.5957(14) 1 d D . P A 1
H13A_5 H 0.975521 0.783244 0.865076 0.028 Uiso 0.5957(14) 1 calc R U P A 1
H13B_5 H 0.996766 0.662384 0.898079 0.028 Uiso 0.5957(14) 1 calc R U P A 1
C14_5 C 0.9078(11) 0.7714(18) 0.9490(5) 0.0277(19) Uani 0.5957(14) 1 d D . P A 1
H14A_5 H 0.849705 0.844666 0.943373 0.042 Uiso 0.5957(14) 1 calc R U P A 1
H14B_5 H 0.974371 0.769475 0.964503 0.042 Uiso 0.5957(14) 1 calc R U P A 1
H14C_5 H 0.878800 0.722208 0.976852 0.042 Uiso 0.5957(14) 1 calc R U P A 1
P1_6 P 0.8415(4) 0.6122(3) 0.86188(13) 0.0192(9) Uani 0.4043(14) 1 d D . P A 2
N1_6 N 0.7573(7) 0.6298(7) 0.8177(3) 0.0255(7) Uani 0.4043(14) 1 d D . P A 2
N2_6 N 0.8233(4) 0.5582(4) 0.93394(17) 0.0220(6) Uani 0.4043(14) 1 d D . P A 2
N3_6 N 0.9740(5) 0.5140(4) 0.8590(2) 0.0228(8) Uani 0.4043(14) 1 d D . P A 2
N4_6 N 0.8600(6) 0.7242(4) 0.8620(3) 0.0218(5) Uani 0.4043(14) 1 d D . P A 2
C1_6 C 0.9055(6) 0.4520(5) 0.9538(3) 0.035(2) Uani 0.4043(14) 1 d D . P A 2
H1A_6 H 0.867850 0.401546 0.969745 0.042 Uiso 0.4043(14) 1 calc R U P A 2
H1B_6 H 0.948036 0.451595 0.985261 0.042 Uiso 0.4043(14) 1 calc R U P A 2
C2_6 C 0.9841(7) 0.4175(4) 0.9032(3) 0.046(3) Uani 0.4043(14) 1 d D . P A 2
H2A_6 H 1.062488 0.378414 0.915866 0.055 Uiso 0.4043(14) 1 calc R U P A 2
H2B_6 H 0.963788 0.369187 0.887137 0.055 Uiso 0.4043(14) 1 calc R U P A 2
C3_6 C 0.7139(4) 0.5936(4) 0.9677(2) 0.0226(9) Uani 0.4043(14) 1 d D . P A 2
C4_6 C 0.6442(5) 0.7126(4) 0.9458(3) 0.0248(8) Uani 0.4043(14) 1 d D . P A 2
H4A_6 H 0.684995 0.754785 0.950706 0.037 Uiso 0.4043(14) 1 calc R U P A 2
H4B_6 H 0.572026 0.733512 0.968362 0.037 Uiso 0.4043(14) 1 calc R U P A 2
H4C_6 H 0.630539 0.726278 0.904244 0.037 Uiso 0.4043(14) 1 calc R U P A 2
C5_6 C 0.7351(6) 0.5737(7) 1.0325(2) 0.0302(15) Uani 0.4043(14) 1 d D . P A 2
H5A_6 H 0.794081 0.501943 1.044562 0.045 Uiso 0.4043(14) 1 calc R U P A 2
H5B_6 H 0.665632 0.578423 1.056108 0.045 Uiso 0.4043(14) 1 calc R U P A 2
H5C_6 H 0.759297 0.628053 1.038193 0.045 Uiso 0.4043(14) 1 calc R U P A 2
C6_6 C 0.6477(6) 0.5285(6) 0.9609(4) 0.0300(13) Uani 0.4043(14) 1 d D . P A 2
H6A_6 H 0.622699 0.550597 0.920777 0.045 Uiso 0.4043(14) 1 calc R U P A 2
H6B_6 H 0.582044 0.541754 0.988524 0.045 Uiso 0.4043(14) 1 calc R U P A 2
H6C_6 H 0.696346 0.451624 0.969152 0.045 Uiso 0.4043(14) 1 calc R U P A 2
C7_6 C 1.0462(6) 0.5021(6) 0.8047(2) 0.0253(5) Uani 0.4043(14) 1 d D . P A 2
C8_6 C 1.1702(5) 0.4504(10) 0.8191(4) 0.0301(10) Uani 0.4043(14) 1 d D . P A 2
H8A_6 H 1.185070 0.492534 0.841792 0.045 Uiso 0.4043(14) 1 calc R U P A 2
H8B_6 H 1.217048 0.448589 0.782608 0.045 Uiso 0.4043(14) 1 calc R U P A 2
H8C_6 H 1.188064 0.376884 0.842080 0.045 Uiso 0.4043(14) 1 calc R U P A 2
C9_6 C 1.0213(9) 0.4304(9) 0.7730(3) 0.0281(9) Uani 0.4043(14) 1 d D . P A 2
H9A_6 H 1.021741 0.365213 0.801137 0.042 Uiso 0.4043(14) 1 calc R U P A 2
H9B_6 H 1.079224 0.410320 0.741726 0.042 Uiso 0.4043(14) 1 calc R U P A 2
H9C_6 H 0.947335 0.470177 0.756001 0.042 Uiso 0.4043(14) 1 calc R U P A 2
C10_6 C 1.0221(10) 0.6113(7) 0.7632(4) 0.0282(13) Uani 0.4043(14) 1 d D . P A 2
H10A_6 H 0.943931 0.642542 0.751688 0.042 Uiso 0.4043(14) 1 calc R U P A 2
H10B_6 H 1.072892 0.602289 0.728211 0.042 Uiso 0.4043(14) 1 calc R U P A 2
H10C_6 H 1.034061 0.659230 0.782942 0.042 Uiso 0.4043(14) 1 calc R U P A 2
C11_6 C 0.8232(10) 0.8178(5) 0.8136(4) 0.0248(15) Uani 0.4043(14) 1 d D . P A 2
H11A_6 H 0.778014 0.806089 0.787932 0.030 Uiso 0.4043(14) 1 calc R U P A 2
H11B_6 H 0.890394 0.823841 0.790142 0.030 Uiso 0.4043(14) 1 calc R U P A 2
C12_6 C 0.7538(19) 0.9231(5) 0.8325(7) 0.0386(11) Uani 0.4043(14) 1 d D . P A 2
H12A_6 H 0.732335 0.981946 0.797810 0.058 Uiso 0.4043(14) 1 calc R U P A 2
H12B_6 H 0.798374 0.936623 0.857130 0.058 Uiso 0.4043(14) 1 calc R U P A 2
H12C_6 H 0.685823 0.918865 0.854895 0.058 Uiso 0.4043(14) 1 calc R U P A 2
C13_6 C 0.9426(9) 0.7202(7) 0.8993(4) 0.0228(12) Uani 0.4043(14) 1 d D . P A 2
H13A_6 H 0.986710 0.760553 0.875452 0.027 Uiso 0.4043(14) 1 calc R U P A 2
H13B_6 H 0.995459 0.644271 0.911239 0.027 Uiso 0.4043(14) 1 calc R U P A 2
C14_6 C 0.8958(17) 0.764(3) 0.9538(8) 0.0277(19) Uani 0.4043(14) 1 d D . P A 2
H14A_6 H 0.830797 0.832586 0.944073 0.042 Uiso 0.4043(14) 1 calc R U P A 2
H14B_6 H 0.953878 0.776118 0.969472 0.042 Uiso 0.4043(14) 1 calc R U P A 2
H14C_6 H 0.872368 0.712720 0.983159 0.042 Uiso 0.4043(14) 1 calc R U P A 2
P1_7 P 0.6692(2) 0.35578(15) 0.75547(8) 0.0234(4) Uani 0.5957(14) 1 d D . P A 1
N1_7 N 0.6556(5) 0.4700(2) 0.7555(2) 0.0268(11) Uani 0.5957(14) 1 d D . P A 1
N2_7 N 0.6654(3) 0.2689(3) 0.82043(12) 0.0343(6) Uani 0.5957(14) 1 d D . P A 1
N3_7 N 0.5613(3) 0.3410(3) 0.73081(14) 0.0334(6) Uani 0.5957(14) 1 d D . P A 1
N4_7 N 0.7868(3) 0.2883(4) 0.7189(2) 0.0252(5) Uani 0.5957(14) 1 d D . P A 1
C1_7 C 0.5637(4) 0.2496(5) 0.82996(16) 0.0424(10) Uani 0.5957(14) 1 d D . P A 1
H1A_7 H 0.504412 0.303125 0.850100 0.051 Uiso 0.5957(14) 1 calc R U P A 1
H1B_7 H 0.577677 0.176710 0.854311 0.051 Uiso 0.5957(14) 1 calc R U P A 1
C2_7 C 0.5285(5) 0.2595(4) 0.77038(18) 0.0361(9) Uani 0.5957(14) 1 d D . P A 1
H2A_7 H 0.566426 0.189945 0.757994 0.043 Uiso 0.5957(14) 1 calc R U P A 1
H2B_7 H 0.446027 0.281145 0.770821 0.043 Uiso 0.5957(14) 1 calc R U P A 1
C3_7 C 0.7206(4) 0.2610(3) 0.87312(14) 0.0426(8) Uani 0.5957(14) 1 d D . P A 1
C4_7 C 0.8271(5) 0.2824(6) 0.8558(2) 0.0474(10) Uani 0.5957(14) 1 d D . P A 1
H4A_7 H 0.876472 0.234494 0.830322 0.071 Uiso 0.5957(14) 1 calc R U P A 1
H4B_7 H 0.866311 0.269162 0.891102 0.071 Uiso 0.5957(14) 1 calc R U P A 1
H4C_7 H 0.807336 0.357415 0.834827 0.071 Uiso 0.5957(14) 1 calc R U P A 1
C5_7 C 0.7511(6) 0.1481(4) 0.9119(2) 0.0490(11) Uani 0.5957(14) 1 d D . P A 1
H5A_7 H 0.685219 0.129462 0.918367 0.074 Uiso 0.5957(14) 1 calc R U P A 1
H5B_7 H 0.775146 0.146423 0.949629 0.074 Uiso 0.5957(14) 1 calc R U P A 1
H5C_7 H 0.812547 0.096115 0.892498 0.074 Uiso 0.5957(14) 1 calc R U P A 1
C6_7 C 0.6385(6) 0.3446(5) 0.9076(3) 0.0550(12) Uani 0.5957(14) 1 d D . P A 1
H6A_7 H 0.622608 0.417139 0.883597 0.083 Uiso 0.5957(14) 1 calc R U P A 1
H6B_7 H 0.672489 0.336541 0.943743 0.083 Uiso 0.5957(14) 1 calc R U P A 1
H6C_7 H 0.568273 0.333317 0.917394 0.083 Uiso 0.5957(14) 1 calc R U P A 1
C7_7 C 0.5269(3) 0.3753(3) 0.66971(16) 0.0403(8) Uani 0.5957(14) 1 d D . P A 1
C8_7 C 0.5697(7) 0.2783(5) 0.6413(3) 0.0547(12) Uani 0.5957(14) 1 d D . P A 1
H8A_7 H 0.649153 0.234931 0.649390 0.082 Uiso 0.5957(14) 1 calc R U P A 1
H8B_7 H 0.561723 0.303106 0.598809 0.082 Uiso 0.5957(14) 1 calc R U P A 1
H8C_7 H 0.525601 0.234463 0.657337 0.082 Uiso 0.5957(14) 1 calc R U P A 1
C9_7 C 0.3965(4) 0.4280(6) 0.6685(3) 0.0546(12) Uani 0.5957(14) 1 d D . P A 1
H9A_7 H 0.365099 0.376917 0.691961 0.082 Uiso 0.5957(14) 1 calc R U P A 1
H9B_7 H 0.373992 0.447882 0.627972 0.082 Uiso 0.5957(14) 1 calc R U P A 1
H9C_7 H 0.368067 0.492631 0.684827 0.082 Uiso 0.5957(14) 1 calc R U P A 1
C10_7 C 0.5716(5) 0.4582(5) 0.6339(2) 0.0470(11) Uani 0.5957(14) 1 d D . P A 1
H10A_7 H 0.547930 0.518563 0.653379 0.071 Uiso 0.5957(14) 1 calc R U P A 1
H10B_7 H 0.541730 0.484460 0.594679 0.071 Uiso 0.5957(14) 1 calc R U P A 1
H10C_7 H 0.654040 0.424960 0.630581 0.071 Uiso 0.5957(14) 1 calc R U P A 1
C11_7 C 0.8772(4) 0.3274(7) 0.7035(3) 0.0213(9) Uani 0.5957(14) 1 d D . P A 1
H11A_7 H 0.933247 0.290045 0.734140 0.026 Uiso 0.5957(14) 1 calc R U P A 1
H11B_7 H 0.845431 0.405144 0.703383 0.026 Uiso 0.5957(14) 1 calc R U P A 1
C12_7 C 0.9369(9) 0.3109(11) 0.6444(4) 0.0368(15) Uani 0.5957(14) 1 d D . P A 1
H12A_7 H 0.883702 0.353142 0.613340 0.055 Uiso 0.5957(14) 1 calc R U P A 1
H12B_7 H 0.966115 0.234504 0.643444 0.055 Uiso 0.5957(14) 1 calc R U P A 1
H12C_7 H 0.999382 0.334444 0.638360 0.055 Uiso 0.5957(14) 1 calc R U P A 1
C13_7 C 0.8198(5) 0.1739(4) 0.7200(4) 0.0319(11) Uani 0.5957(14) 1 d D . P A 1
H13A_7 H 0.839394 0.163283 0.679301 0.038 Uiso 0.5957(14) 1 calc R U P A 1
H13B_7 H 0.753899 0.155243 0.734275 0.038 Uiso 0.5957(14) 1 calc R U P A 1
C14_7 C 0.9173(11) 0.0967(5) 0.7573(7) 0.0458(19) Uani 0.5957(14) 1 d D . P A 1
H14A_7 H 0.986406 0.105821 0.739786 0.069 Uiso 0.5957(14) 1 calc R U P A 1
H14B_7 H 0.926185 0.022747 0.759730 0.069 Uiso 0.5957(14) 1 calc R U P A 1
H14C_7 H 0.902821 0.111421 0.796797 0.069 Uiso 0.5957(14) 1 calc R U P A 1
P1_8 P 0.6602(3) 0.3643(2) 0.73946(13) 0.0234(4) Uani 0.4043(14) 1 d D . P A 2
N1_8 N 0.6466(7) 0.4798(3) 0.7365(3) 0.0268(11) Uani 0.4043(14) 1 d D . P A 2
N2_8 N 0.6346(4) 0.2887(4) 0.80468(15) 0.0343(6) Uani 0.4043(14) 1 d D . P A 2
N3_8 N 0.5645(5) 0.3456(4) 0.70623(17) 0.0334(6) Uani 0.4043(14) 1 d D . P A 2
N4_8 N 0.7875(4) 0.2873(5) 0.7149(3) 0.0252(5) Uani 0.4043(14) 1 d D . P A 2
C1_8 C 0.5346(6) 0.2693(7) 0.8053(2) 0.0424(10) Uani 0.4043(14) 1 d D . P A 2
H1A_8 H 0.468138 0.326762 0.819231 0.051 Uiso 0.4043(14) 1 calc R U P A 2
H1B_8 H 0.542173 0.199298 0.831482 0.051 Uiso 0.4043(14) 1 calc R U P A 2
C2_8 C 0.5220(7) 0.2687(6) 0.7433(2) 0.0361(9) Uani 0.4043(14) 1 d D . P A 2
H2A_8 H 0.565888 0.196091 0.735315 0.043 Uiso 0.4043(14) 1 calc R U P A 2
H2B_8 H 0.441994 0.289987 0.736171 0.043 Uiso 0.4043(14) 1 calc R U P A 2
C3_8 C 0.6667(5) 0.2912(4) 0.86196(17) 0.0426(8) Uani 0.4043(14) 1 d D . P A 2
C4_8 C 0.7775(6) 0.3048(8) 0.8558(3) 0.0474(10) Uani 0.4043(14) 1 d D . P A 2
H4A_8 H 0.837727 0.242877 0.843012 0.071 Uiso 0.4043(14) 1 calc R U P A 2
H4B_8 H 0.794723 0.309653 0.893720 0.071 Uiso 0.4043(14) 1 calc R U P A 2
H4C_8 H 0.771434 0.370781 0.826770 0.071 Uiso 0.4043(14) 1 calc R U P A 2
C5_8 C 0.6783(9) 0.1861(6) 0.9057(3) 0.0490(11) Uani 0.4043(14) 1 d D . P A 2
H5A_8 H 0.604864 0.180776 0.913243 0.074 Uiso 0.4043(14) 1 calc R U P A 2
H5B_8 H 0.705293 0.185149 0.942499 0.074 Uiso 0.4043(14) 1 calc R U P A 2
H5C_8 H 0.732137 0.125111 0.889477 0.074 Uiso 0.4043(14) 1 calc R U P A 2
C6_8 C 0.5736(8) 0.3864(7) 0.8847(4) 0.0550(12) Uani 0.4043(14) 1 d D . P A 2
H6A_8 H 0.593943 0.449023 0.873382 0.083 Uiso 0.4043(14) 1 calc R U P A 2
H6B_8 H 0.565450 0.366777 0.927531 0.083 Uiso 0.4043(14) 1 calc R U P A 2
H6C_8 H 0.502300 0.404132 0.867721 0.083 Uiso 0.4043(14) 1 calc R U P A 2
C7_8 C 0.5502(5) 0.3712(5) 0.64261(18) 0.0403(8) Uani 0.4043(14) 1 d D . P A 2
C8_8 C 0.5920(9) 0.2679(6) 0.6199(3) 0.0547(12) Uani 0.4043(14) 1 d D . P A 2
H8A_8 H 0.674464 0.234982 0.618958 0.082 Uiso 0.4043(14) 1 calc R U P A 2
H8B_8 H 0.566316 0.284688 0.580226 0.082 Uiso 0.4043(14) 1 calc R U P A 2
H8C_8 H 0.562074 0.217610 0.645844 0.082 Uiso 0.4043(14) 1 calc R U P A 2
C9_8 C 0.4237(5) 0.4359(8) 0.6298(4) 0.0546(12) Uani 0.4043(14) 1 d D . P A 2
H9A_8 H 0.380797 0.392678 0.649832 0.082 Uiso 0.4043(14) 1 calc R U P A 2
H9B_8 H 0.414634 0.453170 0.587498 0.082 Uiso 0.4043(14) 1 calc R U P A 2
H9C_8 H 0.395925 0.502633 0.644075 0.082 Uiso 0.4043(14) 1 calc R U P A 2
C10_8 C 0.6141(8) 0.4397(7) 0.6095(3) 0.0470(11) Uani 0.4043(14) 1 d D . P A 2
H10A_8 H 0.625436 0.477900 0.635936 0.071 Uiso 0.4043(14) 1 calc R U P A 2
H10B_8 H 0.570764 0.491989 0.576485 0.071 Uiso 0.4043(14) 1 calc R U P A 2
H10C_8 H 0.687425 0.393332 0.594783 0.071 Uiso 0.4043(14) 1 calc R U P A 2
C11_8 C 0.8742(6) 0.3296(10) 0.6935(5) 0.0213(9) Uani 0.4043(14) 1 d D . P A 2
H11A_8 H 0.933046 0.297963 0.722639 0.026 Uiso 0.4043(14) 1 calc R U P A 2
H11B_8 H 0.840260 0.408366 0.690442 0.026 Uiso 0.4043(14) 1 calc R U P A 2
C12_8 C 0.9294(14) 0.3071(17) 0.6345(6) 0.0368(15) Uani 0.4043(14) 1 d D . P A 2
H12A_8 H 0.871289 0.324063 0.607362 0.055 Uiso 0.4043(14) 1 calc R U P A 2
H12B_8 H 0.979931 0.230951 0.639243 0.055 Uiso 0.4043(14) 1 calc R U P A 2
H12C_8 H 0.972694 0.351726 0.618686 0.055 Uiso 0.4043(14) 1 calc R U P A 2
C13_8 C 0.8145(6) 0.1769(6) 0.7104(5) 0.0319(11) Uani 0.4043(14) 1 d D . P A 2
H13A_8 H 0.831253 0.172942 0.668583 0.038 Uiso 0.4043(14) 1 calc R U P A 2
H13B_8 H 0.746739 0.160652 0.723384 0.038 Uiso 0.4043(14) 1 calc R U P A 2
C14_8 C 0.9117(16) 0.0906(7) 0.7450(11) 0.0458(19) Uani 0.4043(14) 1 d D . P A 2
H14A_8 H 0.981134 0.101280 0.730106 0.069 Uiso 0.4043(14) 1 calc R U P A 2
H14B_8 H 0.919598 0.019801 0.741052 0.069 Uiso 0.4043(14) 1 calc R U P A 2
H14C_8 H 0.897648 0.094627 0.786431 0.069 Uiso 0.4043(14) 1 calc R U P A 2

loop_
_atom_site_aniso_label
_atom_site_aniso_U_11
_atom_site_aniso_U_22
_atom_site_aniso_U_33
_atom_site_aniso_U_23
_atom_site_aniso_U_13
_atom_site_aniso_U_12
Pr1 0.01202(8) 0.01257(8) 0.01460(8) -0.00175(5) -0.00198(5) -0.00589(6)
K1B 0.0200(5) 0.0238(5) 0.0719(9) -0.0174(6) 0.0021(6) -0.0109(4)
K1A 0.0200(5) 0.0238(5) 0.0719(9) -0.0174(6) 0.0021(6) -0.0109(4)
P1_1 0.0165(3) 0.0174(4) 0.0149(3) -0.0032(3) -0.0003(3) -0.0078(3)
N1_1 0.0191(12) 0.0210(11) 0.0185(9) -0.0014(7) 0.0009(7) -0.0066(10)
N2_1 0.0249(10) 0.0218(8) 0.0194(8) -0.0042(6) -0.0054(8) -0.0101(7)
N3_1 0.0206(9) 0.0183(8) 0.0171(8) -0.0021(6) -0.0038(7) -0.0084(6)
N4_1 0.0179(8) 0.0237(9) 0.0189(9) -0.0051(7) 0.0017(6) -0.0063(6)
C1_1 0.0275(14) 0.0225(8) 0.0221(10) -0.0030(7) -0.0079(9) -0.0101(8)
C2_1 0.0239(10) 0.0212(9) 0.0249(12) -0.0045(8) -0.0089(9) -0.0065(8)
C3_1 0.0280(11) 0.0271(9) 0.0278(10) -0.0106(8) -0.0042(8) -0.0127(8)
C4_1 0.0327(13) 0.0262(9) 0.0354(15) -0.0110(10) -0.0041(13) -0.0113(10)
C5_1 0.047(2) 0.0361(18) 0.0276(10) -0.0136(9) -0.0044(9) -0.0197(16)
C6_1 0.0296(11) 0.0298(17) 0.0498(19) -0.0151(15) -0.0008(11) -0.0156(10)
C7_1 0.0222(9) 0.0237(9) 0.0190(8) -0.0048(6) -0.0020(6) -0.0120(8)
C8_1 0.0337(17) 0.0257(11) 0.0238(13) -0.0060(9) 0.0009(11) -0.0173(11)
C9_1 0.0254(11) 0.0274(15) 0.0200(11) -0.0067(10) -0.0007(9) -0.0117(10)
C10_1 0.0237(10) 0.0287(13) 0.0195(12) -0.0063(10) -0.0039(9) -0.0111(9)
C11_1 0.0203(10) 0.0265(10) 0.0246(13) -0.0021(9) -0.0001(9) -0.0050(8)
C12_1 0.0199(10) 0.039(2) 0.0292(17) -0.0085(15) 0.0007(10) -0.0061(11)
C13_1 0.0206(13) 0.0308(14) 0.0191(9) -0.0055(8) 0.0022(7) -0.0106(11)
C14_1 0.0347(17) 0.0443(18) 0.0235(16) -0.0096(14) 0.0063(13) -0.0245(16)
P1_3 0.0077(13) 0.0124(13) 0.0166(12) -0.0047(7) -0.0008(7) -0.0032(8)
N1_3 0.0175(8) 0.0230(8) 0.0174(17) -0.0056(10) -0.0007(6) -0.0061(8)
N2_3 0.0214(8) 0.0371(14) 0.0245(6) -0.0010(7) -0.0046(6) -0.0174(9)
N3_3 0.0190(8) 0.0337(12) 0.0243(7) -0.0081(7) 0.0024(6) -0.0142(8)
N4_3 0.0166(11) 0.0235(9) 0.024(3) -0.0076(13) 0.0030(13) -0.0077(7)
C1_3 0.0238(10) 0.041(2) 0.0277(8) -0.0045(10) -0.0019(7) -0.0204(13)
C2_3 0.0254(11) 0.042(2) 0.0275(8) -0.0039(10) -0.0018(7) -0.0215(13)
C3_3 0.0190(12) 0.0287(12) 0.0245(7) -0.0006(7) -0.0044(6) -0.0079(10)
C4_3 0.0223(17) 0.036(3) 0.017(3) 0.001(2) -0.0056(17) -0.013(2)
C5_3 0.0204(14) 0.0338(17) 0.0294(15) 0.0010(12) -0.0052(11) -0.0056(12)
C6_3 0.025(3) 0.0332(17) 0.0334(19) -0.0065(15) -0.0062(17) -0.0090(17)
C7_3 0.026(2) 0.0373(15) 0.0243(8) -0.0083(9) 0.0010(8) -0.0146(14)
C8_3 0.025(2) 0.042(2) 0.027(3) -0.014(2) 0.0002(18) -0.0154(19)
C9_3 0.0346(19) 0.0403(14) 0.0301(16) -0.0035(10) -0.0010(14) -0.0174(12)
C10_3 0.026(2) 0.043(3) 0.025(3) -0.016(3) 0.004(2) -0.016(2)
C11_3 0.0168(13) 0.022(3) 0.021(3) -0.009(3) 0.004(2) -0.0074(18)
C12_3 0.043(6) 0.057(7) 0.028(4) -0.021(4) 0.009(3) -0.034(5)
C13_3 0.0212(10) 0.0232(10) 0.054(4) -0.0076(15) 0.0144(18) -0.0072(8)
C14_3 0.023(3) 0.0314(13) 0.077(5) 0.007(2) 0.010(2) -0.0091(14)
P1_4 0.0150(11) 0.0195(11) 0.0225(10) -0.0059(7) 0.0009(6) -0.0069(7)
N1_4 0.0175(8) 0.0230(8) 0.0174(17) -0.0056(10) -0.0007(6) -0.0061(8)
N2_4 0.0214(8) 0.0371(14) 0.0245(6) -0.0010(7) -0.0046(6) -0.0174(9)
N3_4 0.0190(8) 0.0337(12) 0.0243(7) -0.0081(7) 0.0024(6) -0.0142(8)
N4_4 0.0171(10) 0.0229(9) 0.039(3) -0.0117(12) 0.0062(13) -0.0090(6)
C1_4 0.0238(10) 0.041(2) 0.0277(8) -0.0045(10) -0.0019(7) -0.0204(13)
C2_4 0.0254(11) 0.042(2) 0.0275(8) -0.0039(10) -0.0018(7) -0.0215(13)
C3_4 0.0190(12) 0.0287(12) 0.0245(7) -0.0006(7) -0.0044(6) -0.0079(10)
C4_4 0.0207(15) 0.033(2) 0.022(2) 0.003(2) -0.0058(16) -0.0104(17)
C5_4 0.0204(14) 0.0338(17) 0.0294(15) 0.0010(12) -0.0052(11) -0.0056(12)
C6_4 0.025(3) 0.0332(17) 0.0334(19) -0.0065(15) -0.0062(17) -0.0090(17)
C7_4 0.0282(15) 0.0404(15) 0.0249(8) -0.0061(10) -0.0005(8) -0.0188(12)
C8_4 0.0338(19) 0.056(3) 0.0293(16) -0.008(2) 0.0052(17) -0.0203(19)
C9_4 0.0346(19) 0.0403(14) 0.0301(16) -0.0035(10) -0.0010(14) -0.0174(12)
C10_4 0.040(3) 0.050(3) 0.032(3) -0.007(3) -0.005(3) -0.027(2)
C11_4 0.0195(12) 0.027(3) 0.045(4) -0.019(3) 0.011(2) -0.0120(16)
C12_4 0.033(3) 0.052(5) 0.046(4) -0.025(3) 0.015(3) -0.031(3)
C13_4 0.0212(10) 0.0232(10) 0.054(4) -0.0076(15) 0.0144(18) -0.0072(8)
C14_4 0.023(3) 0.0314(13) 0.077(5) 0.007(2) 0.010(2) -0.0091(14)
P1_5 0.0199(9) 0.0211(10) 0.0155(8) 0.0009(5) -0.0060(5) -0.0093(7)
N1_5 0.0294(13) 0.0262(18) 0.0220(9) 0.0016(10) -0.0098(11) -0.0130(13)
N2_5 0.0200(11) 0.0224(13) 0.0194(8) 0.0023(8) -0.0047(6) -0.0068(9)
N3_5 0.0267(12) 0.0247(12) 0.0146(10) -0.0023(8) -0.0041(7) -0.0100(11)
N4_5 0.0225(13) 0.0248(10) 0.0184(9) -0.0001(8) -0.0032(9) -0.0116(9)
C1_5 0.0243(16) 0.0224(13) 0.0150(17) 0.0007(10) -0.0033(12) -0.0054(11)
C2_5 0.0254(16) 0.0219(17) 0.0155(12) -0.0026(11) -0.0019(10) -0.0061(11)
C3_5 0.0209(13) 0.0217(15) 0.0212(12) -0.0018(12) -0.0031(9) -0.0090(10)
C4_5 0.0199(14) 0.0225(15) 0.0287(16) 0.0003(13) -0.0012(12) -0.0084(11)
C5_5 0.027(3) 0.028(3) 0.0213(11) -0.0029(14) -0.0036(11) -0.011(2)
C6_5 0.0213(18) 0.022(2) 0.028(2) -0.002(2) -0.0057(18) -0.0086(17)
C7_5 0.0307(11) 0.0302(10) 0.0167(11) -0.0057(8) -0.0012(8) -0.0133(8)
C8_5 0.0301(11) 0.0435(19) 0.016(2) -0.0079(18) -0.0003(11) -0.0130(11)
C9_5 0.041(2) 0.0303(16) 0.015(2) -0.0036(18) -0.0048(18) -0.0156(14)
C10_5 0.034(3) 0.0302(14) 0.0171(17) -0.0058(12) 0.0008(16) -0.0133(16)
C11_5 0.026(3) 0.0249(13) 0.0197(14) 0.0005(12) -0.0026(16) -0.0099(15)
C12_5 0.052(3) 0.0267(12) 0.0290(18) -0.0038(16) -0.0066(18) -0.0071(17)
C13_5 0.0229(14) 0.031(3) 0.0185(15) -0.0012(15) -0.0022(11) -0.0141(15)
C14_5 0.026(2) 0.041(3) 0.0214(18) -0.007(2) -0.0002(17) -0.019(2)
P1_6 0.0220(14) 0.0232(14) 0.0133(11) 0.0042(7) -0.0062(7) -0.0128(10)
N1_6 0.0294(13) 0.0262(18) 0.0220(9) 0.0016(10) -0.0098(11) -0.0130(13)
N2_6 0.0200(11) 0.0224(13) 0.0194(8) 0.0023(8) -0.0047(6) -0.0068(9)
N3_6 0.0257(13) 0.0275(13) 0.0141(11) -0.0026(9) -0.0052(8) -0.0090(13)
N4_6 0.0225(13) 0.0248(10) 0.0184(9) -0.0001(8) -0.0032(9) -0.0116(9)
C1_6 0.028(3) 0.0273(16) 0.028(2) 0.0084(14) 0.0037(18) -0.0006(19)
C2_6 0.042(4) 0.0315(16) 0.035(2) 0.0068(15) 0.013(3) -0.0006(16)
C3_6 0.0210(13) 0.0226(16) 0.0223(14) -0.0004(13) -0.0028(10) -0.0086(11)
C4_6 0.0199(14) 0.0225(15) 0.0287(16) 0.0003(13) -0.0012(12) -0.0084(11)
C5_6 0.027(4) 0.040(4) 0.0223(13) -0.0012(16) -0.0031(14) -0.014(3)
C6_6 0.027(2) 0.030(3) 0.035(3) -0.006(3) -0.002(3) -0.015(2)
C7_6 0.0307(11) 0.0302(10) 0.0167(11) -0.0057(8) -0.0012(8) -0.0133(8)
C8_6 0.0301(11) 0.0435(19) 0.016(2) -0.0079(18) -0.0003(11) -0.0130(11)
C9_6 0.041(2) 0.0303(16) 0.015(2) -0.0036(18) -0.0048(18) -0.0156(14)
C10_6 0.036(3) 0.0304(14) 0.018(2) -0.0054(14) 0.000(2) -0.0141(17)
C11_6 0.031(4) 0.0242(13) 0.0196(13) 0.0002(11) -0.0051(15) -0.0124(15)
C12_6 0.052(3) 0.0267(12) 0.0290(18) -0.0038(16) -0.0066(18) -0.0071(17)
C13_6 0.0237(15) 0.029(3) 0.0171(16) 0.0006(17) -0.0022(13) -0.0152(15)
C14_6 0.026(2) 0.041(3) 0.0214(18) -0.007(2) -0.0002(17) -0.019(2)
P1_7 0.0239(6) 0.0136(5) 0.0343(11) -0.0057(6) 0.0008(7) -0.0094(4)
N1_7 0.0235(17) 0.0179(10) 0.040(3) -0.0084(12) 0.0056(19) -0.0106(9)
N2_7 0.0452(15) 0.0259(13) 0.0378(11) -0.0042(9) 0.0005(8) -0.0223(12)
N3_7 0.0321(10) 0.0249(13) 0.0475(13) -0.0031(12) -0.0061(11) -0.0168(11)
N4_7 0.0266(8) 0.0180(8) 0.0320(12) -0.0076(9) -0.0036(8) -0.0077(6)
C1_7 0.0498(17) 0.039(3) 0.0482(15) -0.0048(15) -0.0009(12) -0.0297(17)
C2_7 0.0385(19) 0.0254(15) 0.0492(16) -0.0058(14) -0.0008(13) -0.0190(15)
C3_7 0.061(2) 0.0375(18) 0.0404(12) -0.0063(10) -0.0034(11) -0.0305(15)
C4_7 0.065(2) 0.049(3) 0.040(2) 0.0008(19) -0.0097(15) -0.037(2)
C5_7 0.072(3) 0.0428(19) 0.0424(17) -0.0009(14) -0.0086(18) -0.0356(19)
C6_7 0.072(3) 0.049(2) 0.051(2) -0.0183(18) -0.0036(18) -0.027(2)
C7_7 0.0340(16) 0.0389(16) 0.0474(13) -0.0036(12) -0.0072(12) -0.0155(14)
C8_7 0.069(3) 0.0440(17) 0.049(3) -0.008(2) -0.011(2) -0.0188(18)
C9_7 0.0350(16) 0.055(2) 0.066(3) 0.005(2) -0.0130(14) -0.0172(15)
C10_7 0.043(2) 0.052(2) 0.048(2) 0.0047(19) -0.0129(18) -0.025(2)
C11_7 0.0267(11) 0.0195(13) 0.021(2) -0.0108(16) -0.0010(13) -0.0083(11)
C12_7 0.048(3) 0.036(2) 0.025(3) -0.0155(17) 0.008(2) -0.012(2)
C13_7 0.0227(15) 0.0185(8) 0.057(3) -0.0123(12) -0.0107(16) -0.0048(8)
C14_7 0.036(2) 0.0210(14) 0.080(5) -0.011(2) -0.027(3) -0.0033(15)
P1_8 0.0239(6) 0.0136(5) 0.0343(11) -0.0057(6) 0.0008(7) -0.0094(4)
N1_8 0.0235(17) 0.0179(10) 0.040(3) -0.0084(12) 0.0056(19) -0.0106(9)
N2_8 0.0452(15) 0.0259(13) 0.0378(11) -0.0042(9) 0.0005(8) -0.0223(12)
N3_8 0.0321(10) 0.0249(13) 0.0475(13) -0.0031(12) -0.0061(11) -0.0168(11)
N4_8 0.0266(8) 0.0180(8) 0.0320(12) -0.0076(9) -0.0036(8) -0.0077(6)
C1_8 0.0498(17) 0.039(3) 0.0482(15) -0.0048(15) -0.0009(12) -0.0297(17)
C2_8 0.0385(19) 0.0254(15) 0.0492(16) -0.0058(14) -0.0008(13) -0.0190(15)
C3_8 0.061(2) 0.0375(18) 0.0404(12) -0.0063(10) -0.0034(11) -0.0305(15)
C4_8 0.065(2) 0.049(3) 0.040(2) 0.0008(19) -0.0097(15) -0.037(2)
C5_8 0.072(3) 0.0428(19) 0.0424(17) -0.0009(14) -0.0086(18) -0.0356(19)
C6_8 0.072(3) 0.049(2) 0.051(2) -0.0183(18) -0.0036(18) -0.027(2)
C7_8 0.0340(16) 0.0389(16) 0.0474(13) -0.0036(12) -0.0072(12) -0.0155(14)
C8_8 0.069(3) 0.0440(17) 0.049(3) -0.008(2) -0.011(2) -0.0188(18)
C9_8 0.0350(16) 0.055(2) 0.066(3) 0.005(2) -0.0130(14) -0.0172(15)
C10_8 0.043(2) 0.052(2) 0.048(2) 0.0047(19) -0.0129(18) -0.025(2)
C11_8 0.0267(11) 0.0195(13) 0.021(2) -0.0108(16) -0.0010(13) -0.0083(11)
C12_8 0.048(3) 0.036(2) 0.025(3) -0.0155(17) 0.008(2) -0.012(2)
C13_8 0.0227(15) 0.0185(8) 0.057(3) -0.0123(12) -0.0107(16) -0.0048(8)
C14_8 0.036(2) 0.0210(14) 0.080(5) -0.011(2) -0.027(3) -0.0033(15)

loop_
_atom_type_symbol
_atom_type_description
_atom_type_scat_dispersion_real
_atom_type_scat_dispersion_imag
_atom_type_scat_source
C C 0.0033 0.0016 'International Tables Vol C Tables 4.2.6.8 and 6.1.1.4'
H H 0.0000 0.0000 'International Tables Vol C Tables 4.2.6.8 and 6.1.1.4'
K K 0.2009 0.2494 'International Tables Vol C Tables 4.2.6.8 and 6.1.1.4'
N N 0.0061 0.0033 'International Tables Vol C Tables 4.2.6.8 and 6.1.1.4'
P P 0.1023 0.0942 'International Tables Vol C Tables 4.2.6.8 and 6.1.1.4'
Pr Pr -0.2180 2.8214 'International Tables Vol C Tables 4.2.6.8 and 6.1.1.4'

loop_
_geom_angle_atom_site_label_1
_geom_angle_atom_site_label_2
_geom_angle_atom_site_label_3
_geom_angle
_geom_angle_site_symmetry_1
_geom_angle_site_symmetry_3
_geom_angle_publ_flag
N1_1 Pr1 N1_3 116.1(2) . . ?
N1_1 Pr1 N1_4 112.57(17) . . ?
N1_1 Pr1 N1_7 118.63(14) . . ?
N1_1 Pr1 N1_8 110.31(18) . . ?
N1_4 Pr1 N1_7 94.7(2) . . ?
N1_5 Pr1 N1_1 111.73(18) . . ?
N1_5 Pr1 N1_4 109.6(2) . . ?
N1_5 Pr1 N1_7 108.32(19) . . ?
N1_6 Pr1 N1_1 111.3(2) . . ?
N1_6 Pr1 N1_3 110.1(3) . . ?
N1_6 Pr1 N1_8 115.8(3) . . ?
N1_8 Pr1 N1_3 92.2(3) . . ?
N1_1 P1_1 N2_1 120.11(13) . . ?
N1_1 P1_1 N3_1 119.74(12) . . ?
N1_1 P1_1 N4_1 113.31(11) . . ?
N2_1 P1_1 N3_1 90.59(9) . . ?
N4_1 P1_1 N2_1 106.06(11) . . ?
N4_1 P1_1 N3_1 103.83(11) . . ?
P1_1 N1_1 Pr1 168.02(15) . . ?
C1_1 N2_1 P1_1 114.20(15) . . ?
C1_1 N2_1 C3_1 118.89(18) . . ?
C3_1 N2_1 P1_1 126.85(16) . . ?
C2_1 N3_1 P1_1 109.02(15) . . ?
C2_1 N3_1 C7_1 117.26(18) . . ?
C7_1 N3_1 P1_1 123.59(15) . . ?
C11_1 N4_1 P1_1 120.25(15) . . ?
C11_1 N4_1 C13_1 116.09(19) . . ?
C13_1 N4_1 P1_1 120.59(16) . . ?
N2_1 C1_1 H1A_1 110.4 . . ?
N2_1 C1_1 H1B_1 110.4 . . ?
N2_1 C1_1 C2_1 106.46(18) . . ?
H1A_1 C1_1 H1B_1 108.6 . . ?
C2_1 C1_1 H1A_1 110.4 . . ?
C2_1 C1_1 H1B_1 110.4 . . ?
N3_1 C2_1 C1_1 104.74(19) . . ?
N3_1 C2_1 H2A_1 110.8 . . ?
N3_1 C2_1 H2B_1 110.8 . . ?
C1_1 C2_1 H2A_1 110.8 . . ?
C1_1 C2_1 H2B_1 110.8 . . ?
H2A_1 C2_1 H2B_1 108.9 . . ?
N2_1 C3_1 C4_1 111.4(2) . . ?
N2_1 C3_1 C5_1 109.3(2) . . ?
N2_1 C3_1 C6_1 109.3(2) . . ?
C4_1 C3_1 C5_1 108.6(2) . . ?
C4_1 C3_1 C6_1 109.0(2) . . ?
C5_1 C3_1 C6_1 109.2(2) . . ?
C3_1 C4_1 H4A_1 109.5 . . ?
C3_1 C4_1 H4B_1 109.5 . . ?
C3_1 C4_1 H4C_1 109.5 . . ?
H4A_1 C4_1 H4B_1 109.5 . . ?
H4A_1 C4_1 H4C_1 109.5 . . ?
H4B_1 C4_1 H4C_1 109.5 . . ?
C3_1 C5_1 H5A_1 109.5 . . ?
C3_1 C5_1 H5B_1 109.5 . . ?
C3_1 C5_1 H5C_1 109.5 . . ?
H5A_1 C5_1 H5B_1 109.5 . . ?
H5A_1 C5_1 H5C_1 109.5 . . ?
H5B_1 C5_1 H5C_1 109.5 . . ?
C3_1 C6_1 H6A_1 109.5 . . ?
C3_1 C6_1 H6B_1 109.5 . . ?
C3_1 C6_1 H6C_1 109.5 . . ?
H6A_1 C6_1 H6B_1 109.5 . . ?
H6A_1 C6_1 H6C_1 109.5 . . ?
H6B_1 C6_1 H6C_1 109.5 . . ?
N3_1 C7_1 C8_1 109.79(19) . . ?
N3_1 C7_1 C9_1 109.93(19) . . ?
N3_1 C7_1 C10_1 111.11(19) . . ?
C8_1 C7_1 C9_1 109.2(2) . . ?
C10_1 C7_1 C8_1 109.2(2) . . ?
C10_1 C7_1 C9_1 107.6(2) . . ?
C7_1 C8_1 H8A_1 109.5 . . ?
C7_1 C8_1 H8B_1 109.5 . . ?
C7_1 C8_1 H8C_1 109.5 . . ?
H8A_1 C8_1 H8B_1 109.5 . . ?
H8A_1 C8_1 H8C_1 109.5 . . ?
H8B_1 C8_1 H8C_1 109.5 . . ?
C7_1 C9_1 H9A_1 109.5 . . ?
C7_1 C9_1 H9B_1 109.5 . . ?
C7_1 C9_1 H9C_1 109.5 . . ?
H9A_1 C9_1 H9B_1 109.5 . . ?
H9A_1 C9_1 H9C_1 109.5 . . ?
H9B_1 C9_1 H9C_1 109.5 . . ?
C7_1 C10_1 H10A_1 109.5 . . ?
C7_1 C10_1 H10B_1 109.5 . . ?
C7_1 C10_1 H10C_1 109.5 . . ?
H10A_1 C10_1 H10B_1 109.5 . . ?
H10A_1 C10_1 H10C_1 109.5 . . ?
H10B_1 C10_1 H10C_1 109.5 . . ?
N4_1 C11_1 H11A_1 108.7 . . ?
N4_1 C11_1 H11B_1 108.7 . . ?
N4_1 C11_1 C12_1 114.2(2) . . ?
H11A_1 C11_1 H11B_1 107.6 . . ?
C12_1 C11_1 H11A_1 108.7 . . ?
C12_1 C11_1 H11B_1 108.7 . . ?
C11_1 C12_1 H12A_1 109.5 . . ?
C11_1 C12_1 H12B_1 109.5 . . ?
C11_1 C12_1 H12C_1 109.5 . . ?
H12A_1 C12_1 H12B_1 109.5 . . ?
H12A_1 C12_1 H12C_1 109.5 . . ?
H12B_1 C12_1 H12C_1 109.5 . . ?
N4_1 C13_1 H13A_1 108.2 . . ?
N4_1 C13_1 H13B_1 108.2 . . ?
N4_1 C13_1 C14_1 116.3(2) . . ?
H13A_1 C13_1 H13B_1 107.4 . . ?
C14_1 C13_1 H13A_1 108.2 . . ?
C14_1 C13_1 H13B_1 108.2 . . ?
C13_1 C14_1 H14A_1 109.5 . . ?
C13_1 C14_1 H14B_1 109.5 . . ?
C13_1 C14_1 H14C_1 109.5 . . ?
H14A_1 C14_1 H14B_1 109.5 . . ?
H14A_1 C14_1 H14C_1 109.5 . . ?
H14B_1 C14_1 H14C_1 109.5 . . ?
N1_3 P1_3 N2_3 119.2(2) . . ?
N1_3 P1_3 N3_3 118.64(19) . . ?
N1_3 P1_3 N4_3 113.56(18) . . ?
N2_3 P1_3 N3_3 90.98(12) . . ?
N4_3 P1_3 N2_3 105.80(17) . . ?
N4_3 P1_3 N3_3 105.80(17) . . ?
P1_3 N1_3 Pr1 166.9(5) . . ?
C1_3 N2_3 P1_3 114.51(18) . . ?
C1_3 N2_3 C3_3 119.6(2) . . ?
C3_3 N2_3 P1_3 125.8(2) . . ?
C2_3 N3_3 P1_3 112.3(2) . . ?
C2_3 N3_3 C7_3 120.5(2) . . ?
C7_3 N3_3 P1_3 126.6(2) . . ?
C11_3 N4_3 P1_3 121.4(2) . . ?
C11_3 N4_3 C13_3 116.9(2) . . ?
C13_3 N4_3 P1_3 121.6(2) . . ?
N2_3 C1_3 H1A_3 110.3 . . ?
N2_3 C1_3 H1B_3 110.3 . . ?
N2_3 C1_3 C2_3 107.2(2) . . ?
H1A_3 C1_3 H1B_3 108.5 . . ?
C2_3 C1_3 H1A_3 110.3 . . ?
C2_3 C1_3 H1B_3 110.3 . . ?
N3_3 C2_3 C1_3 106.2(3) . . ?
N3_3 C2_3 H2A_3 110.5 . . ?
N3_3 C2_3 H2B_3 110.5 . . ?
C1_3 C2_3 H2A_3 110.5 . . ?
C1_3 C2_3 H2B_3 110.5 . . ?
H2A_3 C2_3 H2B_3 108.7 . . ?
N2_3 C3_3 C4_3 111.2(2) . . ?
N2_3 C3_3 C5_3 109.4(2) . . ?
N2_3 C3_3 C6_3 109.3(3) . . ?
C4_3 C3_3 C5_3 108.9(3) . . ?
C4_3 C3_3 C6_3 108.8(3) . . ?
C5_3 C3_3 C6_3 109.2(3) . . ?
C3_3 C4_3 H4A_3 109.5 . . ?
C3_3 C4_3 H4B_3 109.5 . . ?
C3_3 C4_3 H4C_3 109.5 . . ?
H4A_3 C4_3 H4B_3 109.5 . . ?
H4A_3 C4_3 H4C_3 109.5 . . ?
H4B_3 C4_3 H4C_3 109.5 . . ?
C3_3 C5_3 H5A_3 109.5 . . ?
C3_3 C5_3 H5B_3 109.5 . . ?
C3_3 C5_3 H5C_3 109.5 . . ?
H5A_3 C5_3 H5B_3 109.5 . . ?
H5A_3 C5_3 H5C_3 109.5 . . ?
H5B_3 C5_3 H5C_3 109.5 . . ?
C3_3 C6_3 H6A_3 109.5 . . ?
C3_3 C6_3 H6B_3 109.5 . . ?
C3_3 C6_3 H6C_3 109.5 . . ?
H6A_3 C6_3 H6B_3 109.5 . . ?
H6A_3 C6_3 H6C_3 109.5 . . ?
H6B_3 C6_3 H6C_3 109.5 . . ?
N3_3 C7_3 C8_3 110.5(3) . . ?
N3_3 C7_3 C9_3 110.2(3) . . ?
N3_3 C7_3 C10_3 110.9(2) . . ?
C8_3 C7_3 C9_3 108.7(3) . . ?
C10_3 C7_3 C8_3 109.0(3) . . ?
C10_3 C7_3 C9_3 107.6(3) . . ?
C7_3 C8_3 H8A_3 109.5 . . ?
C7_3 C8_3 H8B_3 109.5 . . ?
C7_3 C8_3 H8C_3 109.5 . . ?
H8A_3 C8_3 H8B_3 109.5 . . ?
H8A_3 C8_3 H8C_3 109.5 . . ?
H8B_3 C8_3 H8C_3 109.5 . . ?
C7_3 C9_3 H9A_3 109.5 . . ?
C7_3 C9_3 H9B_3 109.5 . . ?
C7_3 C9_3 H9C_3 109.5 . . ?
H9A_3 C9_3 H9B_3 109.5 . . ?
H9A_3 C9_3 H9C_3 109.5 . . ?
H9B_3 C9_3 H9C_3 109.5 . . ?
C7_3 C10_3 H10A_3 109.5 . . ?
C7_3 C10_3 H10B_3 109.5 . . ?
C7_3 C10_3 H10C_3 109.5 . . ?
H10A_3 C10_3 H10B_3 109.5 . . ?
H10A_3 C10_3 H10C_3 109.5 . . ?
H10B_3 C10_3 H10C_3 109.5 . . ?
N4_3 C11_3 H11A_3 108.6 . . ?
N4_3 C11_3 H11B_3 108.6 . . ?
N4_3 C11_3 C12_3 114.4(3) . . ?
H11A_3 C11_3 H11B_3 107.6 . . ?
C12_3 C11_3 H11A_3 108.6 . . ?
C12_3 C11_3 H11B_3 108.6 . . ?
C11_3 C12_3 H12A_3 109.5 . . ?
C11_3 C12_3 H12B_3 109.5 . . ?
C11_3 C12_3 H12C_3 109.5 . . ?
H12A_3 C12_3 H12B_3 109.5 . . ?
H12A_3 C12_3 H12C_3 109.5 . . ?
H12B_3 C12_3 H12C_3 109.5 . . ?
N4_3 C13_3 H13A_3 108.3 . . ?
N4_3 C13_3 H13B_3 108.3 . . ?
N4_3 C13_3 C14_3 116.0(3) . . ?
H13A_3 C13_3 H13B_3 107.4 . . ?
C14_3 C13_3 H13A_3 108.3 . . ?
C14_3 C13_3 H13B_3 108.3 . . ?
C13_3 C14_3 H14A_3 109.5 . . ?
C13_3 C14_3 H14B_3 109.5 . . ?
C13_3 C14_3 H14C_3 109.5 . . ?
H14A_3 C14_3 H14B_3 109.5 . . ?
H14A_3 C14_3 H14C_3 109.5 . . ?
H14B_3 C14_3 H14C_3 109.5 . . ?
N1_4 P1_4 N2_4 118.96(17) . . ?
N1_4 P1_4 N3_4 118.58(17) . . ?
N1_4 P1_4 N4_4 113.52(16) . . ?
N2_4 P1_4 N3_4 91.27(11) . . ?
N4_4 P1_4 N2_4 106.21(15) . . ?
N4_4 P1_4 N3_4 105.47(16) . . ?
P1_4 N1_4 Pr1 168.4(3) . . ?
C1_4 N2_4 P1_4 114.20(18) . . ?
C1_4 N2_4 C3_4 119.9(2) . . ?
C3_4 N2_4 P1_4 125.58(19) . . ?
C2_4 N3_4 P1_4 114.17(17) . . ?
C2_4 N3_4 C7_4 119.5(2) . . ?
C7_4 N3_4 P1_4 124.54(19) . . ?
C11_4 N4_4 P1_4 121.4(2) . . ?
C11_4 N4_4 C13_4 116.8(2) . . ?
C13_4 N4_4 P1_4 121.8(2) . . ?
N2_4 C1_4 H1A_4 110.1 . . ?
N2_4 C1_4 H1B_4 110.1 . . ?
N2_4 C1_4 C2_4 108.1(2) . . ?
H1A_4 C1_4 H1B_4 108.4 . . ?
C2_4 C1_4 H1A_4 110.1 . . ?
C2_4 C1_4 H1B_4 110.1 . . ?
N3_4 C2_4 C1_4 108.4(2) . . ?
N3_4 C2_4 H2A_4 110.0 . . ?
N3_4 C2_4 H2B_4 110.0 . . ?
C1_4 C2_4 H2A_4 110.0 . . ?
C1_4 C2_4 H2B_4 110.0 . . ?
H2A_4 C2_4 H2B_4 108.4 . . ?
N2_4 C3_4 C4_4 111.1(2) . . ?
N2_4 C3_4 C5_4 109.3(2) . . ?
N2_4 C3_4 C6_4 109.5(2) . . ?
C4_4 C3_4 C5_4 108.9(2) . . ?
C4_4 C3_4 C6_4 108.8(2) . . ?
C5_4 C3_4 C6_4 109.2(2) . . ?
C3_4 C4_4 H4A_4 109.5 . . ?
C3_4 C4_4 H4B_4 109.5 . . ?
C3_4 C4_4 H4C_4 109.5 . . ?
H4A_4 C4_4 H4B_4 109.5 . . ?
H4A_4 C4_4 H4C_4 109.5 . . ?
H4B_4 C4_4 H4C_4 109.5 . . ?
C3_4 C5_4 H5A_4 109.5 . . ?
C3_4 C5_4 H5B_4 109.5 . . ?
C3_4 C5_4 H5C_4 109.5 . . ?
H5A_4 C5_4 H5B_4 109.5 . . ?
H5A_4 C5_4 H5C_4 109.5 . . ?
H5B_4 C5_4 H5C_4 109.5 . . ?
C3_4 C6_4 H6A_4 109.5 . . ?
C3_4 C6_4 H6B_4 109.5 . . ?
C3_4 C6_4 H6C_4 109.5 . . ?
H6A_4 C6_4 H6B_4 109.5 . . ?
H6A_4 C6_4 H6C_4 109.5 . . ?
H6B_4 C6_4 H6C_4 109.5 . . ?
N3_4 C7_4 C8_4 110.2(2) . . ?
N3_4 C7_4 C9_4 109.5(2) . . ?
N3_4 C7_4 C10_4 110.8(2) . . ?
C8_4 C7_4 C9_4 109.1(3) . . ?
C10_4 C7_4 C8_4 109.4(3) . . ?
C10_4 C7_4 C9_4 107.7(2) . . ?
C7_4 C8_4 H8A_4 109.5 . . ?
C7_4 C8_4 H8B_4 109.5 . . ?
C7_4 C8_4 H8C_4 109.5 . . ?
H8A_4 C8_4 H8B_4 109.5 . . ?
H8A_4 C8_4 H8C_4 109.5 . . ?
H8B_4 C8_4 H8C_4 109.5 . . ?
C7_4 C9_4 H9A_4 109.5 . . ?
C7_4 C9_4 H9B_4 109.5 . . ?
C7_4 C9_4 H9C_4 109.5 . . ?
H9A_4 C9_4 H9B_4 109.5 . . ?
H9A_4 C9_4 H9C_4 109.5 . . ?
H9B_4 C9_4 H9C_4 109.5 . . ?
C7_4 C10_4 H10A_4 109.5 . . ?
C7_4 C10_4 H10B_4 109.5 . . ?
C7_4 C10_4 H10C_4 109.5 . . ?
H10A_4 C10_4 H10B_4 109.5 . . ?
H10A_4 C10_4 H10C_4 109.5 . . ?
H10B_4 C10_4 H10C_4 109.5 . . ?
N4_4 C11_4 H11A_4 108.7 . . ?
N4_4 C11_4 H11B_4 108.7 . . ?
N4_4 C11_4 C12_4 114.4(3) . . ?
H11A_4 C11_4 H11B_4 107.6 . . ?
C12_4 C11_4 H11A_4 108.7 . . ?
C12_4 C11_4 H11B_4 108.7 . . ?
C11_4 C12_4 H12A_4 109.5 . . ?
C11_4 C12_4 H12B_4 109.5 . . ?
C11_4 C12_4 H12C_4 109.5 . . ?
H12A_4 C12_4 H12B_4 109.5 . . ?
H12A_4 C12_4 H12C_4 109.5 . . ?
H12B_4 C12_4 H12C_4 109.5 . . ?
N4_4 C13_4 H13A_4 108.4 . . ?
N4_4 C13_4 H13B_4 108.4 . . ?
N4_4 C13_4 C14_4 115.6(3) . . ?
H13A_4 C13_4 H13B_4 107.4 . . ?
C14_4 C13_4 H13A_4 108.4 . . ?
C14_4 C13_4 H13B_4 108.4 . . ?
C13_4 C14_4 H14A_4 109.5 . . ?
C13_4 C14_4 H14B_4 109.5 . . ?
C13_4 C14_4 H14C_4 109.5 . . ?
H14A_4 C14_4 H14B_4 109.5 . . ?
H14A_4 C14_4 H14C_4 109.5 . . ?
H14B_4 C14_4 H14C_4 109.5 . . ?
N1_5 P1_5 N2_5 120.07(17) . . ?
N1_5 P1_5 N3_5 119.22(18) . . ?
N1_5 P1_5 N4_5 113.46(16) . . ?
N3_5 P1_5 N2_5 90.90(11) . . ?
N4_5 P1_5 N2_5 104.11(15) . . ?
N4_5 P1_5 N3_5 105.96(15) . . ?
P1_5 N1_5 Pr1 164.1(3) . . ?
C1_5 N2_5 P1_5 110.68(19) . . ?
C1_5 N2_5 C3_5 117.9(2) . . ?
C3_5 N2_5 P1_5 122.35(19) . . ?
C2_5 N3_5 P1_5 113.65(17) . . ?
C2_5 N3_5 C7_5 119.6(2) . . ?
C7_5 N3_5 P1_5 125.43(19) . . ?
C11_5 N4_5 P1_5 120.8(2) . . ?
C11_5 N4_5 C13_5 116.0(2) . . ?
C13_5 N4_5 P1_5 120.6(2) . . ?
N2_5 C1_5 H1A_5 110.5 . . ?
N2_5 C1_5 H1B_5 110.5 . . ?
N2_5 C1_5 C2_5 106.3(2) . . ?
H1A_5 C1_5 H1B_5 108.7 . . ?
C2_5 C1_5 H1A_5 110.5 . . ?
C2_5 C1_5 H1B_5 110.5 . . ?
N3_5 C2_5 C1_5 107.3(2) . . ?
N3_5 C2_5 H2A_5 110.2 . . ?
N3_5 C2_5 H2B_5 110.2 . . ?
C1_5 C2_5 H2A_5 110.2 . . ?
C1_5 C2_5 H2B_5 110.2 . . ?
H2A_5 C2_5 H2B_5 108.5 . . ?
N2_5 C3_5 C4_5 111.0(2) . . ?
N2_5 C3_5 C5_5 109.6(2) . . ?
N2_5 C3_5 C6_5 108.9(2) . . ?
C4_5 C3_5 C5_5 108.9(2) . . ?
C4_5 C3_5 C6_5 109.0(2) . . ?
C5_5 C3_5 C6_5 109.4(2) . . ?
C3_5 C4_5 H4A_5 109.5 . . ?
C3_5 C4_5 H4B_5 109.5 . . ?
C3_5 C4_5 H4C_5 109.5 . . ?
H4A_5 C4_5 H4B_5 109.5 . . ?
H4A_5 C4_5 H4C_5 109.5 . . ?
H4B_5 C4_5 H4C_5 109.5 . . ?
C3_5 C5_5 H5A_5 109.5 . . ?
C3_5 C5_5 H5B_5 109.5 . . ?
C3_5 C5_5 H5C_5 109.5 . . ?
H5A_5 C5_5 H5B_5 109.5 . . ?
H5A_5 C5_5 H5C_5 109.5 . . ?
H5B_5 C5_5 H5C_5 109.5 . . ?
C3_5 C6_5 H6A_5 109.5 . . ?
C3_5 C6_5 H6B_5 109.5 . . ?
C3_5 C6_5 H6C_5 109.5 . . ?
H6A_5 C6_5 H6B_5 109.5 . . ?
H6A_5 C6_5 H6C_5 109.5 . . ?
H6B_5 C6_5 H6C_5 109.5 . . ?
N3_5 C7_5 C8_5 110.2(2) . . ?
N3_5 C7_5 C9_5 110.0(2) . . ?
N3_5 C7_5 C10_5 110.6(2) . . ?
C8_5 C7_5 C9_5 109.2(2) . . ?
C10_5 C7_5 C8_5 108.9(2) . . ?
C10_5 C7_5 C9_5 108.0(2) . . ?
C7_5 C8_5 H8A_5 109.5 . . ?
C7_5 C8_5 H8B_5 109.5 . . ?
C7_5 C8_5 H8C_5 109.5 . . ?
H8A_5 C8_5 H8B_5 109.5 . . ?
H8A_5 C8_5 H8C_5 109.5 . . ?
H8B_5 C8_5 H8C_5 109.5 . . ?
C7_5 C9_5 H9A_5 109.5 . . ?
C7_5 C9_5 H9B_5 109.5 . . ?
C7_5 C9_5 H9C_5 109.5 . . ?
H9A_5 C9_5 H9B_5 109.5 . . ?
H9A_5 C9_5 H9C_5 109.5 . . ?
H9B_5 C9_5 H9C_5 109.5 . . ?
C7_5 C10_5 H10A_5 109.5 . . ?
C7_5 C10_5 H10B_5 109.5 . . ?
C7_5 C10_5 H10C_5 109.5 . . ?
H10A_5 C10_5 H10B_5 109.5 . . ?
H10A_5 C10_5 H10C_5 109.5 . . ?
H10B_5 C10_5 H10C_5 109.5 . . ?
N4_5 C11_5 H11A_5 108.7 . . ?
N4_5 C11_5 H11B_5 108.7 . . ?
N4_5 C11_5 C12_5 114.2(3) . . ?
H11A_5 C11_5 H11B_5 107.6 . . ?
C12_5 C11_5 H11A_5 108.7 . . ?
C12_5 C11_5 H11B_5 108.7 . . ?
C11_5 C12_5 H12A_5 109.5 . . ?
C11_5 C12_5 H12B_5 109.5 . . ?
C11_5 C12_5 H12C_5 109.5 . . ?
H12A_5 C12_5 H12B_5 109.5 . . ?
H12A_5 C12_5 H12C_5 109.5 . . ?
H12B_5 C12_5 H12C_5 109.5 . . ?
N4_5 C13_5 H13A_5 108.2 . . ?
N4_5 C13_5 H13B_5 108.2 . . ?
N4_5 C13_5 C14_5 116.4(3) . . ?
H13A_5 C13_5 H13B_5 107.3 . . ?
C14_5 C13_5 H13A_5 108.2 . . ?
C14_5 C13_5 H13B_5 108.2 . . ?
C13_5 C14_5 H14A_5 109.5 . . ?
C13_5 C14_5 H14B_5 109.5 . . ?
C13_5 C14_5 H14C_5 109.5 . . ?
H14A_5 C14_5 H14B_5 109.5 . . ?
H14A_5 C14_5 H14C_5 109.5 . . ?
H14B_5 C14_5 H14C_5 109.5 . . ?
N1_6 P1_6 N2_6 120.2(2) . . ?
N1_6 P1_6 N3_6 118.9(2) . . ?
N1_6 P1_6 N4_6 113.50(18) . . ?
N2_6 P1_6 N3_6 90.84(13) . . ?
N4_6 P1_6 N2_6 104.65(17) . . ?
N4_6 P1_6 N3_6 105.62(17) . . ?
P1_6 N1_6 Pr1 165.9(5) . . ?
C1_6 N2_6 P1_6 113.99(19) . . ?
C1_6 N2_6 C3_6 118.5(2) . . ?
C3_6 N2_6 P1_6 123.6(2) . . ?
C2_6 N3_6 P1_6 111.0(2) . . ?
C2_6 N3_6 C7_6 118.0(3) . . ?
C7_6 N3_6 P1_6 123.8(2) . . ?
C11_6 N4_6 P1_6 120.7(2) . . ?
C11_6 N4_6 C13_6 116.0(3) . . ?
C13_6 N4_6 P1_6 120.6(2) . . ?
N2_6 C1_6 H1A_6 109.9 . . ?
N2_6 C1_6 H1B_6 109.9 . . ?
N2_6 C1_6 C2_6 108.8(2) . . ?
H1A_6 C1_6 H1B_6 108.3 . . ?
C2_6 C1_6 H1A_6 109.9 . . ?
C2_6 C1_6 H1B_6 109.9 . . ?
N3_6 C2_6 C1_6 107.2(3) . . ?
N3_6 C2_6 H2A_6 110.3 . . ?
N3_6 C2_6 H2B_6 110.3 . . ?
C1_6 C2_6 H2A_6 110.3 . . ?
C1_6 C2_6 H2B_6 110.3 . . ?
H2A_6 C2_6 H2B_6 108.5 . . ?
N2_6 C3_6 C4_6 111.2(2) . . ?
N2_6 C3_6 C5_6 109.4(2) . . ?
N2_6 C3_6 C6_6 109.0(3) . . ?
C4_6 C3_6 C5_6 108.8(3) . . ?
C4_6 C3_6 C6_6 108.9(3) . . ?
C5_6 C3_6 C6_6 109.5(3) . . ?
C3_6 C4_6 H4A_6 109.5 . . ?
C3_6 C4_6 H4B_6 109.5 . . ?
C3_6 C4_6 H4C_6 109.5 . . ?
H4A_6 C4_6 H4B_6 109.5 . . ?
H4A_6 C4_6 H4C_6 109.5 . . ?
H4B_6 C4_6 H4C_6 109.5 . . ?
C3_6 C5_6 H5A_6 109.5 . . ?
C3_6 C5_6 H5B_6 109.5 . . ?
C3_6 C5_6 H5C_6 109.5 . . ?
H5A_6 C5_6 H5B_6 109.5 . . ?
H5A_6 C5_6 H5C_6 109.5 . . ?
H5B_6 C5_6 H5C_6 109.5 . . ?
C3_6 C6_6 H6A_6 109.5 . . ?
C3_6 C6_6 H6B_6 109.5 . . ?
C3_6 C6_6 H6C_6 109.5 . . ?
H6A_6 C6_6 H6B_6 109.5 . . ?
H6A_6 C6_6 H6C_6 109.5 . . ?
H6B_6 C6_6 H6C_6 109.5 . . ?
N3_6 C7_6 C8_6 110.3(2) . . ?
N3_6 C7_6 C9_6 109.6(2) . . ?
N3_6 C7_6 C10_6 110.6(2) . . ?
C8_6 C7_6 C9_6 109.2(3) . . ?
C10_6 C7_6 C8_6 109.2(3) . . ?
C10_6 C7_6 C9_6 108.0(2) . . ?
C7_6 C8_6 H8A_6 109.5 . . ?
C7_6 C8_6 H8B_6 109.5 . . ?
C7_6 C8_6 H8C_6 109.5 . . ?
H8A_6 C8_6 H8B_6 109.5 . . ?
H8A_6 C8_6 H8C_6 109.5 . . ?
H8B_6 C8_6 H8C_6 109.5 . . ?
C7_6 C9_6 H9A_6 109.5 . . ?
C7_6 C9_6 H9B_6 109.5 . . ?
C7_6 C9_6 H9C_6 109.5 . . ?
H9A_6 C9_6 H9B_6 109.5 . . ?
H9A_6 C9_6 H9C_6 109.5 . . ?
H9B_6 C9_6 H9C_6 109.5 . . ?
C7_6 C10_6 H10A_6 109.5 . . ?
C7_6 C10_6 H10B_6 109.5 . . ?
C7_6 C10_6 H10C_6 109.5 . . ?
H10A_6 C10_6 H10B_6 109.5 . . ?
H10A_6 C10_6 H10C_6 109.5 . . ?
H10B_6 C10_6 H10C_6 109.5 . . ?
N4_6 C11_6 H11A_6 108.7 . . ?
N4_6 C11_6 H11B_6 108.7 . . ?
N4_6 C11_6 C12_6 114.3(3) . . ?
H11A_6 C11_6 H11B_6 107.6 . . ?
C12_6 C11_6 H11A_6 108.7 . . ?
C12_6 C11_6 H11B_6 108.7 . . ?
C11_6 C12_6 H12A_6 109.5 . . ?
C11_6 C12_6 H12B_6 109.5 . . ?
C11_6 C12_6 H12C_6 109.5 . . ?
H12A_6 C12_6 H12B_6 109.5 . . ?
H12A_6 C12_6 H12C_6 109.5 . . ?
H12B_6 C12_6 H12C_6 109.5 . . ?
N4_6 C13_6 H13A_6 108.2 . . ?
N4_6 C13_6 H13B_6 108.2 . . ?
N4_6 C13_6 C14_6 116.2(3) . . ?
H13A_6 C13_6 H13B_6 107.4 . . ?
C14_6 C13_6 H13A_6 108.2 . . ?
C14_6 C13_6 H13B_6 108.2 . . ?
C13_6 C14_6 H14A_6 109.5 . . ?
C13_6 C14_6 H14B_6 109.5 . . ?
C13_6 C14_6 H14C_6 109.5 . . ?
H14A_6 C14_6 H14B_6 109.5 . . ?
H14A_6 C14_6 H14C_6 109.5 . . ?
H14B_6 C14_6 H14C_6 109.5 . . ?
N1_7 P1_7 N2_7 119.52(17) . . ?
N1_7 P1_7 N3_7 117.83(17) . . ?
N1_7 P1_7 N4_7 113.47(16) . . ?
N2_7 P1_7 N3_7 91.44(12) . . ?
N4_7 P1_7 N2_7 105.36(15) . . ?
N4_7 P1_7 N3_7 106.47(15) . . ?
P1_7 N1_7 Pr1 166.1(3) . . ?
C1_7 N2_7 P1_7 112.4(2) . . ?
C1_7 N2_7 C3_7 117.3(2) . . ?
C3_7 N2_7 P1_7 122.76(19) . . ?
C2_7 N3_7 P1_7 112.87(18) . . ?
C2_7 N3_7 C7_7 118.3(2) . . ?
C7_7 N3_7 P1_7 125.91(19) . . ?
C11_7 N4_7 P1_7 120.2(2) . . ?
C11_7 N4_7 C13_7 115.6(2) . . ?
C13_7 N4_7 P1_7 120.7(2) . . ?
N2_7 C1_7 H1A_7 110.5 . . ?
N2_7 C1_7 H1B_7 110.5 . . ?
N2_7 C1_7 C2_7 106.2(2) . . ?
H1A_7 C1_7 H1B_7 108.7 . . ?
C2_7 C1_7 H1A_7 110.5 . . ?
C2_7 C1_7 H1B_7 110.5 . . ?
N3_7 C2_7 C1_7 106.4(2) . . ?
N3_7 C2_7 H2A_7 110.4 . . ?
N3_7 C2_7 H2B_7 110.4 . . ?
C1_7 C2_7 H2A_7 110.4 . . ?
C1_7 C2_7 H2B_7 110.4 . . ?
H2A_7 C2_7 H2B_7 108.6 . . ?
N2_7 C3_7 C4_7 110.9(2) . . ?
N2_7 C3_7 C5_7 109.4(2) . . ?
N2_7 C3_7 C6_7 109.0(3) . . ?
C4_7 C3_7 C5_7 109.0(3) . . ?
C4_7 C3_7 C6_7 109.0(3) . . ?
C5_7 C3_7 C6_7 109.5(3) . . ?
C3_7 C4_7 H4A_7 109.5 . . ?
C3_7 C4_7 H4B_7 109.5 . . ?
C3_7 C4_7 H4C_7 109.5 . . ?
H4A_7 C4_7 H4B_7 109.5 . . ?
H4A_7 C4_7 H4C_7 109.5 . . ?
H4B_7 C4_7 H4C_7 109.5 . . ?
C3_7 C5_7 H5A_7 109.5 . . ?
C3_7 C5_7 H5B_7 109.5 . . ?
C3_7 C5_7 H5C_7 109.5 . . ?
H5A_7 C5_7 H5B_7 109.5 . . ?
H5A_7 C5_7 H5C_7 109.5 . . ?
H5B_7 C5_7 H5C_7 109.5 . . ?
C3_7 C6_7 H6A_7 109.5 . . ?
C3_7 C6_7 H6B_7 109.5 . . ?
C3_7 C6_7 H6C_7 109.5 . . ?
H6A_7 C6_7 H6B_7 109.5 . . ?
H6A_7 C6_7 H6C_7 109.5 . . ?
H6B_7 C6_7 H6C_7 109.5 . . ?
N3_7 C7_7 C8_7 110.2(2) . . ?
N3_7 C7_7 C9_7 109.8(3) . . ?
N3_7 C7_7 C10_7 111.3(2) . . ?
C8_7 C7_7 C9_7 108.6(3) . . ?
C10_7 C7_7 C8_7 109.4(3) . . ?
C10_7 C7_7 C9_7 107.6(2) . . ?
C7_7 C8_7 H8A_7 109.5 . . ?
C7_7 C8_7 H8B_7 109.5 . . ?
C7_7 C8_7 H8C_7 109.5 . . ?
H8A_7 C8_7 H8B_7 109.5 . . ?
H8A_7 C8_7 H8C_7 109.5 . . ?
H8B_7 C8_7 H8C_7 109.5 . . ?
C7_7 C9_7 H9A_7 109.5 . . ?
C7_7 C9_7 H9B_7 109.5 . . ?
C7_7 C9_7 H9C_7 109.5 . . ?
H9A_7 C9_7 H9B_7 109.5 . . ?
H9A_7 C9_7 H9C_7 109.5 . . ?
H9B_7 C9_7 H9C_7 109.5 . . ?
C7_7 C10_7 H10A_7 109.5 . . ?
C7_7 C10_7 H10B_7 109.5 . . ?
C7_7 C10_7 H10C_7 109.5 . . ?
H10A_7 C10_7 H10B_7 109.5 . . ?
H10A_7 C10_7 H10C_7 109.5 . . ?
H10B_7 C10_7 H10C_7 109.5 . . ?
N4_7 C11_7 H11A_7 108.7 . . ?
N4_7 C11_7 H11B_7 108.7 . . ?
N4_7 C11_7 C12_7 114.2(3) . . ?
H11A_7 C11_7 H11B_7 107.6 . . ?
C12_7 C11_7 H11A_7 108.7 . . ?
C12_7 C11_7 H11B_7 108.7 . . ?
C11_7 C12_7 H12A_7 109.5 . . ?
C11_7 C12_7 H12B_7 109.5 . . ?
C11_7 C12_7 H12C_7 109.5 . . ?
H12A_7 C12_7 H12B_7 109.5 . . ?
H12A_7 C12_7 H12C_7 109.5 . . ?
H12B_7 C12_7 H12C_7 109.5 . . ?
N4_7 C13_7 H13A_7 108.4 . . ?
N4_7 C13_7 H13B_7 108.4 . . ?
N4_7 C13_7 C14_7 115.6(3) . . ?
H13A_7 C13_7 H13B_7 107.4 . . ?
C14_7 C13_7 H13A_7 108.4 . . ?
C14_7 C13_7 H13B_7 108.4 . . ?
C13_7 C14_7 H14A_7 109.5 . . ?
C13_7 C14_7 H14B_7 109.5 . . ?
C13_7 C14_7 H14C_7 109.5 . . ?
H14A_7 C14_7 H14B_7 109.5 . . ?
H14A_7 C14_7 H14C_7 109.5 . . ?
H14B_7 C14_7 H14C_7 109.5 . . ?
N1_8 P1_8 N2_8 119.3(2) . . ?
N1_8 P1_8 N3_8 118.5(2) . . ?
N1_8 P1_8 N4_8 113.42(18) . . ?
N2_8 P1_8 N3_8 91.35(13) . . ?
N4_8 P1_8 N2_8 105.24(17) . . ?
N4_8 P1_8 N3_8 106.16(17) . . ?
P1_8 N1_8 Pr1 166.5(4) . . ?
C1_8 N2_8 P1_8 112.7(2) . . ?
C1_8 N2_8 C3_8 116.6(3) . . ?
C3_8 N2_8 P1_8 123.4(2) . . ?
C2_8 N3_8 P1_8 112.92(19) . . ?
C2_8 N3_8 C7_8 118.1(2) . . ?
C7_8 N3_8 P1_8 126.0(2) . . ?
C11_8 N4_8 P1_8 121.4(2) . . ?
C11_8 N4_8 C13_8 116.8(2) . . ?
C13_8 N4_8 P1_8 121.7(2) . . ?
N2_8 C1_8 H1A_8 110.5 . . ?
N2_8 C1_8 H1B_8 110.5 . . ?
N2_8 C1_8 C2_8 106.2(2) . . ?
H1A_8 C1_8 H1B_8 108.7 . . ?
C2_8 C1_8 H1A_8 110.5 . . ?
C2_8 C1_8 H1B_8 110.5 . . ?
N3_8 C2_8 C1_8 106.3(2) . . ?
N3_8 C2_8 H2A_8 110.5 . . ?
N3_8 C2_8 H2B_8 110.5 . . ?
C1_8 C2_8 H2A_8 110.5 . . ?
C1_8 C2_8 H2B_8 110.5 . . ?
H2A_8 C2_8 H2B_8 108.7 . . ?
N2_8 C3_8 C4_8 111.2(3) . . ?
N2_8 C3_8 C5_8 109.3(3) . . ?
N2_8 C3_8 C6_8 108.7(3) . . ?
C4_8 C3_8 C5_8 109.1(3) . . ?
C4_8 C3_8 C6_8 109.0(3) . . ?
C5_8 C3_8 C6_8 109.5(3) . . ?
C3_8 C4_8 H4A_8 109.5 . . ?
C3_8 C4_8 H4B_8 109.5 . . ?
C3_8 C4_8 H4C_8 109.5 . . ?
H4A_8 C4_8 H4B_8 109.5 . . ?
H4A_8 C4_8 H4C_8 109.5 . . ?
H4B_8 C4_8 H4C_8 109.5 . . ?
C3_8 C5_8 H5A_8 109.5 . . ?
C3_8 C5_8 H5B_8 109.5 . . ?
C3_8 C5_8 H5C_8 109.5 . . ?
H5A_8 C5_8 H5B_8 109.5 . . ?
H5A_8 C5_8 H5C_8 109.5 . . ?
H5B_8 C5_8 H5C_8 109.5 . . ?
C3_8 C6_8 H6A_8 109.5 . . ?
C3_8 C6_8 H6B_8 109.5 . . ?
C3_8 C6_8 H6C_8 109.5 . . ?
H6A_8 C6_8 H6B_8 109.5 . . ?
H6A_8 C6_8 H6C_8 109.5 . . ?
H6B_8 C6_8 H6C_8 109.5 . . ?
N3_8 C7_8 C8_8 110.3(3) . . ?
N3_8 C7_8 C9_8 109.7(3) . . ?
N3_8 C7_8 C10_8 111.1(3) . . ?
C8_8 C7_8 C9_8 108.7(3) . . ?
C10_8 C7_8 C8_8 109.2(3) . . ?
C10_8 C7_8 C9_8 107.8(3) . . ?
C7_8 C8_8 H8A_8 109.5 . . ?
C7_8 C8_8 H8B_8 109.5 . . ?
C7_8 C8_8 H8C_8 109.5 . . ?
H8A_8 C8_8 H8B_8 109.5 . . ?
H8A_8 C8_8 H8C_8 109.5 . . ?
H8B_8 C8_8 H8C_8 109.5 . . ?
C7_8 C9_8 H9A_8 109.5 . . ?
C7_8 C9_8 H9B_8 109.5 . . ?
C7_8 C9_8 H9C_8 109.5 . . ?
H9A_8 C9_8 H9B_8 109.5 . . ?
H9A_8 C9_8 H9C_8 109.5 . . ?
H9B_8 C9_8 H9C_8 109.5 . . ?
C7_8 C10_8 H10A_8 109.5 . . ?
C7_8 C10_8 H10B_8 109.5 . . ?
C7_8 C10_8 H10C_8 109.5 . . ?
H10A_8 C10_8 H10B_8 109.5 . . ?
H10A_8 C10_8 H10C_8 109.5 . . ?
H10B_8 C10_8 H10C_8 109.5 . . ?
N4_8 C11_8 H11A_8 108.7 . . ?
N4_8 C11_8 H11B_8 108.7 . . ?
N4_8 C11_8 C12_8 114.2(3) . . ?
H11A_8 C11_8 H11B_8 107.6 . . ?
C12_8 C11_8 H11A_8 108.7 . . ?
C12_8 C11_8 H11B_8 108.7 . . ?
C11_8 C12_8 H12A_8 109.5 . . ?
C11_8 C12_8 H12B_8 109.5 . . ?
C11_8 C12_8 H12C_8 109.5 . . ?
H12A_8 C12_8 H12B_8 109.5 . . ?
H12A_8 C12_8 H12C_8 109.5 . . ?
H12B_8 C12_8 H12C_8 109.5 . . ?
N4_8 C13_8 H13A_8 108.3 . . ?
N4_8 C13_8 H13B_8 108.3 . . ?
N4_8 C13_8 C14_8 116.0(3) . . ?
H13A_8 C13_8 H13B_8 107.4 . . ?
C14_8 C13_8 H13A_8 108.3 . . ?
C14_8 C13_8 H13B_8 108.3 . . ?
C13_8 C14_8 H14A_8 109.5 . . ?
C13_8 C14_8 H14B_8 109.5 . . ?
C13_8 C14_8 H14C_8 109.5 . . ?
H14A_8 C14_8 H14B_8 109.5 . . ?
H14A_8 C14_8 H14C_8 109.5 . . ?
H14B_8 C14_8 H14C_8 109.5 . . ?

loop_
_geom_bond_atom_site_label_1
_geom_bond_atom_site_label_2
_geom_bond_distance
_geom_bond_site_symmetry_2
_geom_bond_publ_flag
Pr1 N1_1 2.3042(18) . ?
Pr1 N1_3 2.372(5) . ?
Pr1 N1_4 2.317(4) . ?
Pr1 N1_5 2.294(2) . ?
Pr1 N1_6 2.293(2) . ?
Pr1 N1_7 2.362(2) . ?
Pr1 N1_8 2.367(2) . ?
P1_1 N1_1 1.5306(17) . ?
P1_1 N2_1 1.6971(18) . ?
P1_1 N3_1 1.7174(19) . ?
P1_1 N4_1 1.6837(18) . ?
N2_1 C1_1 1.435(3) . ?
N2_1 C3_1 1.479(3) . ?
N3_1 C2_1 1.458(3) . ?
N3_1 C7_1 1.479(3) . ?
N4_1 C11_1 1.459(2) . ?
N4_1 C13_1 1.467(2) . ?
C1_1 H1A_1 0.9900 . ?
C1_1 H1B_1 0.9900 . ?
C1_1 C2_1 1.505(3) . ?
C2_1 H2A_1 0.9900 . ?
C2_1 H2B_1 0.9900 . ?
C3_1 C4_1 1.520(3) . ?
C3_1 C5_1 1.531(3) . ?
C3_1 C6_1 1.540(3) . ?
C4_1 H4A_1 0.9800 . ?
C4_1 H4B_1 0.9800 . ?
C4_1 H4C_1 0.9800 . ?
C5_1 H5A_1 0.9800 . ?
C5_1 H5B_1 0.9800 . ?
C5_1 H5C_1 0.9800 . ?
C6_1 H6A_1 0.9800 . ?
C6_1 H6B_1 0.9800 . ?
C6_1 H6C_1 0.9800 . ?
C7_1 C8_1 1.527(3) . ?
C7_1 C9_1 1.550(3) . ?
C7_1 C10_1 1.523(3) . ?
C8_1 H8A_1 0.9800 . ?
C8_1 H8B_1 0.9800 . ?
C8_1 H8C_1 0.9800 . ?
C9_1 H9A_1 0.9800 . ?
C9_1 H9B_1 0.9800 . ?
C9_1 H9C_1 0.9800 . ?
C10_1 H10A_1 0.9800 . ?
C10_1 H10B_1 0.9800 . ?
C10_1 H10C_1 0.9800 . ?
C11_1 H11A_1 0.9900 . ?
C11_1 H11B_1 0.9900 . ?
C11_1 C12_1 1.517(3) . ?
C12_1 H12A_1 0.9800 . ?
C12_1 H12B_1 0.9800 . ?
C12_1 H12C_1 0.9800 . ?
C13_1 H13A_1 0.9900 . ?
C13_1 H13B_1 0.9900 . ?
C13_1 C14_1 1.508(3) . ?
C14_1 H14A_1 0.9800 . ?
C14_1 H14B_1 0.9800 . ?
C14_1 H14C_1 0.9800 . ?
P1_3 N1_3 1.534(2) . ?
P1_3 N2_3 1.700(2) . ?
P1_3 N3_3 1.708(2) . ?
P1_3 N4_3 1.677(2) . ?
N2_3 C1_3 1.430(3) . ?
N2_3 C3_3 1.480(3) . ?
N3_3 C2_3 1.446(3) . ?
N3_3 C7_3 1.470(3) . ?
N4_3 C11_3 1.456(3) . ?
N4_3 C13_3 1.464(3) . ?
C1_3 H1A_3 0.9900 . ?
C1_3 H1B_3 0.9900 . ?
C1_3 C2_3 1.502(3) . ?
C2_3 H2A_3 0.9900 . ?
C2_3 H2B_3 0.9900 . ?
C3_3 C4_3 1.520(3) . ?
C3_3 C5_3 1.530(3) . ?
C3_3 C6_3 1.541(3) . ?
C4_3 H4A_3 0.9800 . ?
C4_3 H4B_3 0.9800 . ?
C4_3 H4C_3 0.9800 . ?
C5_3 H5A_3 0.9800 . ?
C5_3 H5B_3 0.9800 . ?
C5_3 H5C_3 0.9800 . ?
C6_3 H6A_3 0.9800 . ?
C6_3 H6B_3 0.9800 . ?
C6_3 H6C_3 0.9800 . ?
C7_3 C8_3 1.527(3) . ?
C7_3 C9_3 1.553(3) . ?
C7_3 C10_3 1.525(3) . ?
C8_3 H8A_3 0.9800 . ?
C8_3 H8B_3 0.9800 . ?
C8_3 H8C_3 0.9800 . ?
C9_3 H9A_3 0.9800 . ?
C9_3 H9B_3 0.9800 . ?
C9_3 H9C_3 0.9800 . ?
C10_3 H10A_3 0.9800 . ?
C10_3 H10B_3 0.9800 . ?
C10_3 H10C_3 0.9800 . ?
C11_3 H11A_3 0.9900 . ?
C11_3 H11B_3 0.9900 . ?
C11_3 C12_3 1.517(3) . ?
C12_3 H12A_3 0.9800 . ?
C12_3 H12B_3 0.9800 . ?
C12_3 H12C_3 0.9800 . ?
C13_3 H13A_3 0.9900 . ?
C13_3 H13B_3 0.9900 . ?
C13_3 C14_3 1.506(3) . ?
C14_3 H14A_3 0.9800 . ?
C14_3 H14B_3 0.9800 . ?
C14_3 H14C_3 0.9800 . ?
P1_4 N1_4 1.5344(19) . ?
P1_4 N2_4 1.699(2) . ?
P1_4 N3_4 1.708(2) . ?
P1_4 N4_4 1.6761(19) . ?
N2_4 C1_4 1.428(3) . ?
N2_4 C3_4 1.480(3) . ?
N3_4 C2_4 1.441(3) . ?
N3_4 C7_4 1.475(3) . ?
N4_4 C11_4 1.456(3) . ?
N4_4 C13_4 1.464(3) . ?
C1_4 H1A_4 0.9900 . ?
C1_4 H1B_4 0.9900 . ?
C1_4 C2_4 1.495(3) . ?
C2_4 H2A_4 0.9900 . ?
C2_4 H2B_4 0.9900 . ?
C3_4 C4_4 1.521(3) . ?
C3_4 C5_4 1.530(3) . ?
C3_4 C6_4 1.540(3) . ?
C4_4 H4A_4 0.9800 . ?
C4_4 H4B_4 0.9800 . ?
C4_4 H4C_4 0.9800 . ?
C5_4 H5A_4 0.9800 . ?
C5_4 H5B_4 0.9800 . ?
C5_4 H5C_4 0.9800 . ?
C6_4 H6A_4 0.9800 . ?
C6_4 H6B_4 0.9800 . ?
C6_4 H6C_4 0.9800 . ?
C7_4 C8_4 1.526(3) . ?
C7_4 C9_4 1.552(3) . ?
C7_4 C10_4 1.523(3) . ?
C8_4 H8A_4 0.9800 . ?
C8_4 H8B_4 0.9800 . ?
C8_4 H8C_4 0.9800 . ?
C9_4 H9A_4 0.9800 . ?
C9_4 H9B_4 0.9800 . ?
C9_4 H9C_4 0.9800 . ?
C10_4 H10A_4 0.9800 . ?
C10_4 H10B_4 0.9800 . ?
C10_4 H10C_4 0.9800 . ?
C11_4 H11A_4 0.9900 . ?
C11_4 H11B_4 0.9900 . ?
C11_4 C12_4 1.517(3) . ?
C12_4 H12A_4 0.9800 . ?
C12_4 H12B_4 0.9800 . ?
C12_4 H12C_4 0.9800 . ?
C13_4 H13A_4 0.9900 . ?
C13_4 H13B_4 0.9900 . ?
C13_4 C14_4 1.507(3) . ?
C14_4 H14A_4 0.9800 . ?
C14_4 H14B_4 0.9800 . ?
C14_4 H14C_4 0.9800 . ?
P1_5 N1_5 1.5310(19) . ?
P1_5 N2_5 1.709(2) . ?
P1_5 N3_5 1.706(2) . ?
P1_5 N4_5 1.682(2) . ?
N2_5 C1_5 1.440(3) . ?
N2_5 C3_5 1.487(3) . ?
N3_5 C2_5 1.445(3) . ?
N3_5 C7_5 1.474(3) . ?
N4_5 C11_5 1.459(3) . ?
N4_5 C13_5 1.466(3) . ?
C1_5 H1A_5 0.9900 . ?
C1_5 H1B_5 0.9900 . ?
C1_5 C2_5 1.501(3) . ?
C2_5 H2A_5 0.9900 . ?
C2_5 H2B_5 0.9900 . ?
C3_5 C4_5 1.521(3) . ?
C3_5 C5_5 1.528(3) . ?
C3_5 C6_5 1.540(3) . ?
C4_5 H4A_5 0.9800 . ?
C4_5 H4B_5 0.9800 . ?
C4_5 H4C_5 0.9800 . ?
C5_5 H5A_5 0.9800 . ?
C5_5 H5B_5 0.9800 . ?
C5_5 H5C_5 0.9800 . ?
C6_5 H6A_5 0.9800 . ?
C6_5 H6B_5 0.9800 . ?
C6_5 H6C_5 0.9800 . ?
C7_5 C8_5 1.527(3) . ?
C7_5 C9_5 1.551(3) . ?
C7_5 C10_5 1.524(3) . ?
C8_5 H8A_5 0.9800 . ?
C8_5 H8B_5 0.9800 . ?
C8_5 H8C_5 0.9800 . ?
C9_5 H9A_5 0.9800 . ?
C9_5 H9B_5 0.9800 . ?
C9_5 H9C_5 0.9800 . ?
C10_5 H10A_5 0.9800 . ?
C10_5 H10B_5 0.9800 . ?
C10_5 H10C_5 0.9800 . ?
C11_5 H11A_5 0.9900 . ?
C11_5 H11B_5 0.9900 . ?
C11_5 C12_5 1.518(3) . ?
C12_5 H12A_5 0.9800 . ?
C12_5 H12B_5 0.9800 . ?
C12_5 H12C_5 0.9800 . ?
C13_5 H13A_5 0.9900 . ?
C13_5 H13B_5 0.9900 . ?
C13_5 C14_5 1.506(3) . ?
C14_5 H14A_5 0.9800 . ?
C14_5 H14B_5 0.9800 . ?
C14_5 H14C_5 0.9800 . ?
P1_6 N1_6 1.530(2) . ?
P1_6 N2_6 1.702(2) . ?
P1_6 N3_6 1.711(2) . ?
P1_6 N4_6 1.682(2) . ?
N2_6 C1_6 1.432(3) . ?
N2_6 C3_6 1.485(3) . ?
N3_6 C2_6 1.450(3) . ?
N3_6 C7_6 1.478(3) . ?
N4_6 C11_6 1.459(3) . ?
N4_6 C13_6 1.467(3) . ?
C1_6 H1A_6 0.9900 . ?
C1_6 H1B_6 0.9900 . ?
C1_6 C2_6 1.496(3) . ?
C2_6 H2A_6 0.9900 . ?
C2_6 H2B_6 0.9900 . ?
C3_6 C4_6 1.520(3) . ?
C3_6 C5_6 1.529(3) . ?
C3_6 C6_6 1.540(3) . ?
C4_6 H4A_6 0.9800 . ?
C4_6 H4B_6 0.9800 . ?
C4_6 H4C_6 0.9800 . ?
C5_6 H5A_6 0.9800 . ?
C5_6 H5B_6 0.9800 . ?
C5_6 H5C_6 0.9800 . ?
C6_6 H6A_6 0.9800 . ?
C6_6 H6B_6 0.9800 . ?
C6_6 H6C_6 0.9800 . ?
C7_6 C8_6 1.526(3) . ?
C7_6 C9_6 1.551(3) . ?
C7_6 C10_6 1.523(3) . ?
C8_6 H8A_6 0.9800 . ?
C8_6 H8B_6 0.9800 . ?
C8_6 H8C_6 0.9800 . ?
C9_6 H9A_6 0.9800 . ?
C9_6 H9B_6 0.9800 . ?
C9_6 H9C_6 0.9800 . ?
C10_6 H10A_6 0.9800 . ?
C10_6 H10B_6 0.9800 . ?
C10_6 H10C_6 0.9800 . ?
C11_6 H11A_6 0.9900 . ?
C11_6 H11B_6 0.9900 . ?
C11_6 C12_6 1.517(3) . ?
C12_6 H12A_6 0.9800 . ?
C12_6 H12B_6 0.9800 . ?
C12_6 H12C_6 0.9800 . ?
C13_6 H13A_6 0.9900 . ?
C13_6 H13B_6 0.9900 . ?
C13_6 C14_6 1.507(3) . ?
C14_6 H14A_6 0.9800 . ?
C14_6 H14B_6 0.9800 . ?
C14_6 H14C_6 0.9800 . ?
P1_7 N1_7 1.5326(19) . ?
P1_7 N2_7 1.706(2) . ?
P1_7 N3_7 1.709(2) . ?
P1_7 N4_7 1.6794(19) . ?
N2_7 C1_7 1.438(3) . ?
N2_7 C3_7 1.487(3) . ?
N3_7 C2_7 1.449(3) . ?
N3_7 C7_7 1.475(3) . ?
N4_7 C11_7 1.461(3) . ?
N4_7 C13_7 1.469(3) . ?
C1_7 H1A_7 0.9900 . ?
C1_7 H1B_7 0.9900 . ?
C1_7 C2_7 1.501(3) . ?
C2_7 H2A_7 0.9900 . ?
C2_7 H2B_7 0.9900 . ?
C3_7 C4_7 1.520(3) . ?
C3_7 C5_7 1.529(3) . ?
C3_7 C6_7 1.540(3) . ?
C4_7 H4A_7 0.9800 . ?
C4_7 H4B_7 0.9800 . ?
C4_7 H4C_7 0.9800 . ?
C5_7 H5A_7 0.9800 . ?
C5_7 H5B_7 0.9800 . ?
C5_7 H5C_7 0.9800 . ?
C6_7 H6A_7 0.9800 . ?
C6_7 H6B_7 0.9800 . ?
C6_7 H6C_7 0.9800 . ?
C7_7 C8_7 1.527(3) . ?
C7_7 C9_7 1.553(3) . ?
C7_7 C10_7 1.522(3) . ?
C8_7 H8A_7 0.9800 . ?
C8_7 H8B_7 0.9800 . ?
C8_7 H8C_7 0.9800 . ?
C9_7 H9A_7 0.9800 . ?
C9_7 H9B_7 0.9800 . ?
C9_7 H9C_7 0.9800 . ?
C10_7 H10A_7 0.9800 . ?
C10_7 H10B_7 0.9800 . ?
C10_7 H10C_7 0.9800 . ?
C11_7 H11A_7 0.9900 . ?
C11_7 H11B_7 0.9900 . ?
C11_7 C12_7 1.517(3) . ?
C12_7 H12A_7 0.9800 . ?
C12_7 H12B_7 0.9800 . ?
C12_7 H12C_7 0.9800 . ?
C13_7 H13A_7 0.9900 . ?
C13_7 H13B_7 0.9900 . ?
C13_7 C14_7 1.508(3) . ?
C14_7 H14A_7 0.9800 . ?
C14_7 H14B_7 0.9800 . ?
C14_7 H14C_7 0.9800 . ?
P1_8 N1_8 1.535(2) . ?
P1_8 N2_8 1.706(2) . ?
P1_8 N3_8 1.708(2) . ?
P1_8 N4_8 1.677(2) . ?
N2_8 C1_8 1.439(3) . ?
N2_8 C3_8 1.487(3) . ?
N3_8 C2_8 1.449(3) . ?
N3_8 C7_8 1.475(3) . ?
N4_8 C11_8 1.457(3) . ?
N4_8 C13_8 1.464(3) . ?
C1_8 H1A_8 0.9900 . ?
C1_8 H1B_8 0.9900 . ?
C1_8 C2_8 1.500(3) . ?
C2_8 H2A_8 0.9900 . ?
C2_8 H2B_8 0.9900 . ?
C3_8 C4_8 1.518(3) . ?
C3_8 C5_8 1.529(3) . ?
C3_8 C6_8 1.540(3) . ?
C4_8 H4A_8 0.9800 . ?
C4_8 H4B_8 0.9800 . ?
C4_8 H4C_8 0.9800 . ?
C5_8 H5A_8 0.9800 . ?
C5_8 H5B_8 0.9800 . ?
C5_8 H5C_8 0.9800 . ?
C6_8 H6A_8 0.9800 . ?
C6_8 H6B_8 0.9800 . ?
C6_8 H6C_8 0.9800 . ?
C7_8 C8_8 1.527(3) . ?
C7_8 C9_8 1.552(3) . ?
C7_8 C10_8 1.522(3) . ?
C8_8 H8A_8 0.9800 . ?
C8_8 H8B_8 0.9800 . ?
C8_8 H8C_8 0.9800 . ?
C9_8 H9A_8 0.9800 . ?
C9_8 H9B_8 0.9800 . ?
C9_8 H9C_8 0.9800 . ?
C10_8 H10A_8 0.9800 . ?
C10_8 H10B_8 0.9800 . ?
C10_8 H10C_8 0.9800 . ?
C11_8 H11A_8 0.9900 . ?
C11_8 H11B_8 0.9900 . ?
C11_8 C12_8 1.517(3) . ?
C12_8 H12A_8 0.9800 . ?
C12_8 H12B_8 0.9800 . ?
C12_8 H12C_8 0.9800 . ?
C13_8 H13A_8 0.9900 . ?
C13_8 H13B_8 0.9900 . ?
C13_8 C14_8 1.507(3) . ?
C14_8 H14A_8 0.9800 . ?
C14_8 H14B_8 0.9800 . ?
C14_8 H14C_8 0.9800 . ?

loop_
_geom_torsion_atom_site_label_1
_geom_torsion_atom_site_label_2
_geom_torsion_atom_site_label_3
_geom_torsion_atom_site_label_4
_geom_torsion
_geom_torsion_site_symmetry_1
_geom_torsion_site_symmetry_2
_geom_torsion_site_symmetry_3
_geom_torsion_site_symmetry_4
_geom_torsion_publ_flag
P1_1 N2_1 C1_1 C2_1 -15.2(3) . . . . ?
P1_1 N2_1 C3_1 C4_1 -15.8(3) . . . . ?
P1_1 N2_1 C3_1 C5_1 -135.8(2) . . . . ?
P1_1 N2_1 C3_1 C6_1 104.7(3) . . . . ?
P1_1 N3_1 C2_1 C1_1 -40.8(3) . . . . ?
P1_1 N3_1 C7_1 C8_1 155.6(2) . . . . ?
P1_1 N3_1 C7_1 C9_1 -84.3(2) . . . . ?
P1_1 N3_1 C7_1 C10_1 34.7(3) . . . . ?
P1_1 N4_1 C11_1 C12_1 -139.4(2) . . . . ?
P1_1 N4_1 C13_1 C14_1 103.5(3) . . . . ?
N1_1 P1_1 N2_1 C1_1 118.3(2) . . . . ?
N1_1 P1_1 N2_1 C3_1 -58.9(3) . . . . ?
N1_1 P1_1 N3_1 C2_1 -97.3(2) . . . . ?
N1_1 P1_1 N3_1 C7_1 46.8(2) . . . . ?
N1_1 P1_1 N4_1 C11_1 11.4(3) . . . . ?
N1_1 P1_1 N4_1 C13_1 170.9(2) . . . . ?
N2_1 P1_1 N1_1 Pr1 -44.0(8) . . . . ?
N2_1 P1_1 N3_1 C2_1 28.39(19) . . . . ?
N2_1 P1_1 N3_1 C7_1 172.6(2) . . . . ?
N2_1 P1_1 N4_1 C11_1 -122.4(2) . . . . ?
N2_1 P1_1 N4_1 C13_1 37.0(2) . . . . ?
N2_1 C1_1 C2_1 N3_1 34.4(3) . . . . ?
N3_1 P1_1 N1_1 Pr1 66.2(8) . . . . ?
N3_1 P1_1 N2_1 C1_1 -7.1(2) . . . . ?
N3_1 P1_1 N2_1 C3_1 175.7(2) . . . . ?
N3_1 P1_1 N4_1 C11_1 142.9(2) . . . . ?
N3_1 P1_1 N4_1 C13_1 -57.7(2) . . . . ?
N4_1 P1_1 N1_1 Pr1 -170.7(7) . . . . ?
N4_1 P1_1 N2_1 C1_1 -111.7(2) . . . . ?
N4_1 P1_1 N2_1 C3_1 71.1(2) . . . . ?
N4_1 P1_1 N3_1 C2_1 135.10(18) . . . . ?
N4_1 P1_1 N3_1 C7_1 -80.7(2) . . . . ?
C1_1 N2_1 C3_1 C4_1 167.1(3) . . . . ?
C1_1 N2_1 C3_1 C5_1 47.1(3) . . . . ?
C1_1 N2_1 C3_1 C6_1 -72.3(3) . . . . ?
C2_1 N3_1 C7_1 C8_1 -63.0(3) . . . . ?
C2_1 N3_1 C7_1 C9_1 57.2(3) . . . . ?
C2_1 N3_1 C7_1 C10_1 176.2(2) . . . . ?
C3_1 N2_1 C1_1 C2_1 162.3(2) . . . . ?
C7_1 N3_1 C2_1 C1_1 172.5(2) . . . . ?
C11_1 N4_1 C13_1 C14_1 -96.3(3) . . . . ?
C13_1 N4_1 C11_1 C12_1 60.2(3) . . . . ?
P1_3 N2_3 C1_3 C2_3 -18.2(8) . . . . ?
P1_3 N2_3 C3_3 C4_3 -18.0(7) . . . . ?
P1_3 N2_3 C3_3 C5_3 -138.4(7) . . . . ?
P1_3 N2_3 C3_3 C6_3 102.1(7) . . . . ?
P1_3 N3_3 C2_3 C1_3 -30.0(6) . . . . ?
P1_3 N3_3 C7_3 C8_3 123.5(5) . . . . ?
P1_3 N3_3 C7_3 C9_3 -116.4(5) . . . . ?
P1_3 N3_3 C7_3 C10_3 2.5(6) . . . . ?
P1_3 N4_3 C11_3 C12_3 -121.4(9) . . . . ?
P1_3 N4_3 C13_3 C14_3 -127.1(12) . . . . ?
N1_3 P1_3 N2_3 C1_3 125.1(6) . . . . ?
N1_3 P1_3 N2_3 C3_3 -51.2(7) . . . . ?
N1_3 P1_3 N3_3 C2_3 -106.9(6) . . . . ?
N1_3 P1_3 N3_3 C7_3 64.6(6) . . . . ?
N1_3 P1_3 N4_3 C11_3 8.8(6) . . . . ?
N1_3 P1_3 N4_3 C13_3 -167.3(7) . . . . ?
N2_3 P1_3 N1_3 Pr1 105(2) . . . . ?
N2_3 P1_3 N3_3 C2_3 17.5(5) . . . . ?
N2_3 P1_3 N3_3 C7_3 -171.0(6) . . . . ?
N2_3 P1_3 N4_3 C11_3 -123.7(5) . . . . ?
N2_3 P1_3 N4_3 C13_3 60.2(7) . . . . ?
N2_3 C1_3 C2_3 N3_3 29.3(7) . . . . ?
N3_3 P1_3 N1_3 Pr1 -145(2) . . . . ?
N3_3 P1_3 N2_3 C1_3 1.1(6) . . . . ?
N3_3 P1_3 N2_3 C3_3 -175.1(7) . . . . ?
N3_3 P1_3 N4_3 C11_3 140.7(5) . . . . ?
N3_3 P1_3 N4_3 C13_3 -35.4(7) . . . . ?
N4_3 P1_3 N1_3 Pr1 -20(2) . . . . ?
N4_3 P1_3 N2_3 C1_3 -105.6(6) . . . . ?
N4_3 P1_3 N2_3 C3_3 78.1(7) . . . . ?
N4_3 P1_3 N3_3 C2_3 124.2(5) . . . . ?
N4_3 P1_3 N3_3 C7_3 -64.3(6) . . . . ?
C1_3 N2_3 C3_3 C4_3 165.9(8) . . . . ?
C1_3 N2_3 C3_3 C5_3 45.5(8) . . . . ?
C1_3 N2_3 C3_3 C6_3 -74.0(8) . . . . ?
C2_3 N3_3 C7_3 C8_3 -65.7(7) . . . . ?
C2_3 N3_3 C7_3 C9_3 54.4(7) . . . . ?
C2_3 N3_3 C7_3 C10_3 173.4(6) . . . . ?
C3_3 N2_3 C1_3 C2_3 158.4(7) . . . . ?
C7_3 N3_3 C2_3 C1_3 157.9(6) . . . . ?
C11_3 N4_3 C13_3 C14_3 56.6(13) . . . . ?
C13_3 N4_3 C11_3 C12_3 54.9(12) . . . . ?
P1_4 N2_4 C1_4 C2_4 20.9(6) . . . . ?
P1_4 N2_4 C3_4 C4_4 -4.3(5) . . . . ?
P1_4 N2_4 C3_4 C5_4 -124.4(5) . . . . ?
P1_4 N2_4 C3_4 C6_4 115.9(5) . . . . ?
P1_4 N3_4 C2_4 C1_4 10.4(6) . . . . ?
P1_4 N3_4 C7_4 C8_4 164.6(4) . . . . ?
P1_4 N3_4 C7_4 C9_4 -75.3(4) . . . . ?
P1_4 N3_4 C7_4 C10_4 43.4(5) . . . . ?
P1_4 N4_4 C11_4 C12_4 -111.6(6) . . . . ?
P1_4 N4_4 C13_4 C14_4 -140.4(8) . . . . ?
N1_4 P1_4 N2_4 C1_4 110.8(5) . . . . ?
N1_4 P1_4 N2_4 C3_4 -62.5(5) . . . . ?
N1_4 P1_4 N3_4 C2_4 -123.3(4) . . . . ?
N1_4 P1_4 N3_4 C7_4 41.4(4) . . . . ?
N1_4 P1_4 N4_4 C11_4 9.4(5) . . . . ?
N1_4 P1_4 N4_4 C13_4 -173.6(5) . . . . ?
N2_4 P1_4 N1_4 Pr1 131.2(17) . . . . ?
N2_4 P1_4 N3_4 C2_4 1.0(4) . . . . ?
N2_4 P1_4 N3_4 C7_4 165.7(4) . . . . ?
N2_4 P1_4 N4_4 C11_4 -123.2(4) . . . . ?
N2_4 P1_4 N4_4 C13_4 53.8(6) . . . . ?
N2_4 C1_4 C2_4 N3_4 -19.0(7) . . . . ?
N3_4 P1_4 N1_4 Pr1 -119.5(17) . . . . ?
N3_4 P1_4 N2_4 C1_4 -13.1(5) . . . . ?
N3_4 P1_4 N2_4 C3_4 173.5(5) . . . . ?
N3_4 P1_4 N4_4 C11_4 140.8(4) . . . . ?
N3_4 P1_4 N4_4 C13_4 -42.2(5) . . . . ?
N4_4 P1_4 N1_4 Pr1 5.1(18) . . . . ?
N4_4 P1_4 N2_4 C1_4 -119.7(4) . . . . ?
N4_4 P1_4 N2_4 C3_4 67.0(5) . . . . ?
N4_4 P1_4 N3_4 C2_4 108.2(4) . . . . ?
N4_4 P1_4 N3_4 C7_4 -87.1(4) . . . . ?
C1_4 N2_4 C3_4 C4_4 -177.3(6) . . . . ?
C1_4 N2_4 C3_4 C5_4 62.5(6) . . . . ?
C1_4 N2_4 C3_4 C6_4 -57.1(6) . . . . ?
C2_4 N3_4 C7_4 C8_4 -31.4(5) . . . . ?
C2_4 N3_4 C7_4 C9_4 88.6(5) . . . . ?
C2_4 N3_4 C7_4 C10_4 -152.7(5) . . . . ?
C3_4 N2_4 C1_4 C2_4 -165.3(5) . . . . ?
C7_4 N3_4 C2_4 C1_4 -155.1(5) . . . . ?
C11_4 N4_4 C13_4 C14_4 36.7(10) . . . . ?
C13_4 N4_4 C11_4 C12_4 71.3(8) . . . . ?
P1_5 N2_5 C1_5 C2_5 35.9(4) . . . . ?
P1_5 N2_5 C3_5 C4_5 -35.8(4) . . . . ?
P1_5 N2_5 C3_5 C5_5 -156.1(3) . . . . ?
P1_5 N2_5 C3_5 C6_5 84.2(4) . . . . ?
P1_5 N3_5 C2_5 C1_5 10.5(5) . . . . ?
P1_5 N3_5 C7_5 C8_5 147.8(4) . . . . ?
P1_5 N3_5 C7_5 C9_5 -91.8(4) . . . . ?
P1_5 N3_5 C7_5 C10_5 27.3(5) . . . . ?
P1_5 N4_5 C11_5 C12_5 137.3(7) . . . . ?
P1_5 N4_5 C13_5 C14_5 -100.6(11) . . . . ?
N1_5 P1_5 N2_5 C1_5 98.8(4) . . . . ?
N1_5 P1_5 N2_5 C3_5 -47.4(4) . . . . ?
N1_5 P1_5 N3_5 C2_5 -117.3(4) . . . . ?
N1_5 P1_5 N3_5 C7_5 49.3(4) . . . . ?
N1_5 P1_5 N4_5 C11_5 -6.0(5) . . . . ?
N1_5 P1_5 N4_5 C13_5 -167.0(5) . . . . ?
N2_5 P1_5 N1_5 Pr1 -130.1(12) . . . . ?
N2_5 P1_5 N3_5 C2_5 8.4(4) . . . . ?
N2_5 P1_5 N3_5 C7_5 174.9(4) . . . . ?
N2_5 P1_5 N4_5 C11_5 -138.2(4) . . . . ?
N2_5 P1_5 N4_5 C13_5 60.7(5) . . . . ?
N2_5 C1_5 C2_5 N3_5 -28.5(5) . . . . ?
N3_5 P1_5 N1_5 Pr1 -20.0(12) . . . . ?
N3_5 P1_5 N2_5 C1_5 -26.2(3) . . . . ?
N3_5 P1_5 N2_5 C3_5 -172.4(3) . . . . ?
N3_5 P1_5 N4_5 C11_5 126.7(4) . . . . ?
N3_5 P1_5 N4_5 C13_5 -34.4(5) . . . . ?
N4_5 P1_5 N1_5 Pr1 105.9(12) . . . . ?
N4_5 P1_5 N2_5 C1_5 -132.9(3) . . . . ?
N4_5 P1_5 N2_5 C3_5 80.9(3) . . . . ?
N4_5 P1_5 N3_5 C2_5 113.4(4) . . . . ?
N4_5 P1_5 N3_5 C7_5 -80.1(4) . . . . ?
C1_5 N2_5 C3_5 C4_5 -179.7(4) . . . . ?
C1_5 N2_5 C3_5 C5_5 60.0(4) . . . . ?
C1_5 N2_5 C3_5 C6_5 -59.7(4) . . . . ?
C2_5 N3_5 C7_5 C8_5 -46.4(5) . . . . ?
C2_5 N3_5 C7_5 C9_5 74.0(5) . . . . ?
C2_5 N3_5 C7_5 C10_5 -166.9(5) . . . . ?
C3_5 N2_5 C1_5 C2_5 -176.3(4) . . . . ?
C7_5 N3_5 C2_5 C1_5 -156.9(4) . . . . ?
C11_5 N4_5 C13_5 C14_5 97.5(11) . . . . ?
C13_5 N4_5 C11_5 C12_5 -60.8(8) . . . . ?
P1_6 N2_6 C1_6 C2_6 -1.5(9) . . . . ?
P1_6 N2_6 C3_6 C4_6 -32.0(5) . . . . ?
P1_6 N2_6 C3_6 C5_6 -152.2(5) . . . . ?
P1_6 N2_6 C3_6 C6_6 88.1(5) . . . . ?
P1_6 N3_6 C2_6 C1_6 -30.2(8) . . . . ?
P1_6 N3_6 C7_6 C8_6 151.9(6) . . . . ?
P1_6 N3_6 C7_6 C9_6 -87.9(6) . . . . ?
P1_6 N3_6 C7_6 C10_6 31.0(6) . . . . ?
P1_6 N4_6 C11_6 C12_6 130.9(11) . . . . ?
P1_6 N4_6 C13_6 C14_6 -104.2(16) . . . . ?
N1_6 P1_6 N2_6 C1_6 111.0(6) . . . . ?
N1_6 P1_6 N2_6 C3_6 -46.2(5) . . . . ?
N1_6 P1_6 N3_6 C2_6 -100.0(5) . . . . ?
N1_6 P1_6 N3_6 C7_6 49.6(5) . . . . ?
N1_6 P1_6 N4_6 C11_6 -16.0(6) . . . . ?
N1_6 P1_6 N4_6 C13_6 -176.5(7) . . . . ?
N2_6 P1_6 N1_6 Pr1 -134.3(18) . . . . ?
N2_6 P1_6 N3_6 C2_6 25.7(5) . . . . ?
N2_6 P1_6 N3_6 C7_6 175.3(5) . . . . ?
N2_6 P1_6 N4_6 C11_6 -148.9(6) . . . . ?
N2_6 P1_6 N4_6 C13_6 50.6(6) . . . . ?
N2_6 C1_6 C2_6 N3_6 19.6(9) . . . . ?
N3_6 P1_6 N1_6 Pr1 -24.4(19) . . . . ?
N3_6 P1_6 N2_6 C1_6 -13.7(6) . . . . ?
N3_6 P1_6 N2_6 C3_6 -170.8(4) . . . . ?
N3_6 P1_6 N4_6 C11_6 116.0(6) . . . . ?
N3_6 P1_6 N4_6 C13_6 -44.5(6) . . . . ?
N4_6 P1_6 N1_6 Pr1 100.7(18) . . . . ?
N4_6 P1_6 N2_6 C1_6 -120.1(6) . . . . ?
N4_6 P1_6 N2_6 C3_6 82.8(4) . . . . ?
N4_6 P1_6 N3_6 C2_6 131.1(5) . . . . ?
N4_6 P1_6 N3_6 C7_6 -79.2(5) . . . . ?
C1_6 N2_6 C3_6 C4_6 171.8(6) . . . . ?
C1_6 N2_6 C3_6 C5_6 51.6(6) . . . . ?
C1_6 N2_6 C3_6 C6_6 -68.1(6) . . . . ?
C2_6 N3_6 C7_6 C8_6 -60.4(7) . . . . ?
C2_6 N3_6 C7_6 C9_6 59.8(7) . . . . ?
C2_6 N3_6 C7_6 C10_6 178.7(7) . . . . ?
C3_6 N2_6 C1_6 C2_6 156.9(6) . . . . ?
C7_6 N3_6 C2_6 C1_6 178.2(6) . . . . ?
C11_6 N4_6 C13_6 C14_6 94.4(16) . . . . ?
C13_6 N4_6 C11_6 C12_6 -67.7(12) . . . . ?
P1_7 N2_7 C1_7 C2_7 30.8(5) . . . . ?
P1_7 N2_7 C3_7 C4_7 -33.0(4) . . . . ?
P1_7 N2_7 C3_7 C5_7 -153.3(4) . . . . ?
P1_7 N2_7 C3_7 C6_7 87.0(4) . . . . ?
P1_7 N3_7 C2_7 C1_7 24.1(5) . . . . ?
P1_7 N3_7 C7_7 C8_7 102.6(4) . . . . ?
P1_7 N3_7 C7_7 C9_7 -137.9(4) . . . . ?
P1_7 N3_7 C7_7 C10_7 -19.0(5) . . . . ?
P1_7 N4_7 C11_7 C12_7 -143.6(7) . . . . ?
P1_7 N4_7 C13_7 C14_7 -105.7(8) . . . . ?
N1_7 P1_7 N2_7 C1_7 108.3(4) . . . . ?
N1_7 P1_7 N2_7 C3_7 -40.7(4) . . . . ?
N1_7 P1_7 N3_7 C2_7 -130.9(4) . . . . ?
N1_7 P1_7 N3_7 C7_7 69.0(4) . . . . ?
N1_7 P1_7 N4_7 C11_7 15.1(5) . . . . ?
N1_7 P1_7 N4_7 C13_7 173.0(4) . . . . ?
N2_7 P1_7 N1_7 Pr1 137.1(11) . . . . ?
N2_7 P1_7 N3_7 C2_7 -6.1(4) . . . . ?
N2_7 P1_7 N3_7 C7_7 -166.2(3) . . . . ?
N2_7 P1_7 N4_7 C11_7 -117.4(4) . . . . ?
N2_7 P1_7 N4_7 C13_7 40.4(4) . . . . ?
N2_7 C1_7 C2_7 N3_7 -33.5(5) . . . . ?
N3_7 P1_7 N1_7 Pr1 -113.5(12) . . . . ?
N3_7 P1_7 N2_7 C1_7 -15.1(4) . . . . ?
N3_7 P1_7 N2_7 C3_7 -164.1(3) . . . . ?
N3_7 P1_7 N4_7 C11_7 146.3(4) . . . . ?
N3_7 P1_7 N4_7 C13_7 -55.8(4) . . . . ?
N4_7 P1_7 N1_7 Pr1 11.8(13) . . . . ?
N4_7 P1_7 N2_7 C1_7 -122.7(4) . . . . ?
N4_7 P1_7 N2_7 C3_7 88.4(3) . . . . ?
N4_7 P1_7 N3_7 C2_7 100.4(4) . . . . ?
N4_7 P1_7 N3_7 C7_7 -59.7(4) . . . . ?
C1_7 N2_7 C3_7 C4_7 179.4(4) . . . . ?
C1_7 N2_7 C3_7 C5_7 59.2(5) . . . . ?
C1_7 N2_7 C3_7 C6_7 -60.5(5) . . . . ?
C2_7 N3_7 C7_7 C8_7 -56.5(5) . . . . ?
C2_7 N3_7 C7_7 C9_7 63.0(5) . . . . ?
C2_7 N3_7 C7_7 C10_7 -178.1(5) . . . . ?
C3_7 N2_7 C1_7 C2_7 -178.4(4) . . . . ?
C7_7 N3_7 C2_7 C1_7 -174.2(4) . . . . ?
C11_7 N4_7 C13_7 C14_7 53.1(10) . . . . ?
C13_7 N4_7 C11_7 C12_7 57.5(9) . . . . ?
P1_8 N2_8 C1_8 C2_8 29.7(6) . . . . ?
P1_8 N2_8 C3_8 C4_8 -35.9(5) . . . . ?
P1_8 N2_8 C3_8 C5_8 -156.4(5) . . . . ?
P1_8 N2_8 C3_8 C6_8 84.1(5) . . . . ?
P1_8 N3_8 C2_8 C1_8 25.3(6) . . . . ?
P1_8 N3_8 C7_8 C8_8 108.8(6) . . . . ?
P1_8 N3_8 C7_8 C9_8 -131.6(5) . . . . ?
P1_8 N3_8 C7_8 C10_8 -12.4(6) . . . . ?
P1_8 N4_8 C11_8 C12_8 -130.7(10) . . . . ?
P1_8 N4_8 C13_8 C14_8 -121.2(13) . . . . ?
N1_8 P1_8 N2_8 C1_8 110.5(5) . . . . ?
N1_8 P1_8 N2_8 C3_8 -38.5(5) . . . . ?
N1_8 P1_8 N3_8 C2_8 -132.4(5) . . . . ?
N1_8 P1_8 N3_8 C7_8 67.5(5) . . . . ?
N1_8 P1_8 N4_8 C11_8 0.3(7) . . . . ?
N1_8 P1_8 N4_8 C13_8 -175.8(6) . . . . ?
N2_8 P1_8 N1_8 Pr1 88.0(16) . . . . ?
N2_8 P1_8 N3_8 C2_8 -7.6(5) . . . . ?
N2_8 P1_8 N3_8 C7_8 -167.7(5) . . . . ?
N2_8 P1_8 N4_8 C11_8 -131.9(7) . . . . ?
N2_8 P1_8 N4_8 C13_8 52.0(7) . . . . ?
N2_8 C1_8 C2_8 N3_8 -33.5(6) . . . . ?
N3_8 P1_8 N1_8 Pr1 -162.4(16) . . . . ?
N3_8 P1_8 N2_8 C1_8 -13.6(5) . . . . ?
N3_8 P1_8 N2_8 C3_8 -162.6(4) . . . . ?
N3_8 P1_8 N4_8 C11_8 132.1(7) . . . . ?
N3_8 P1_8 N4_8 C13_8 -44.0(7) . . . . ?
N4_8 P1_8 N1_8 Pr1 -36.9(17) . . . . ?
N4_8 P1_8 N2_8 C1_8 -120.8(5) . . . . ?
N4_8 P1_8 N2_8 C3_8 90.2(4) . . . . ?
N4_8 P1_8 N3_8 C2_8 98.7(5) . . . . ?
N4_8 P1_8 N3_8 C7_8 -61.4(5) . . . . ?
C1_8 N2_8 C3_8 C4_8 176.2(6) . . . . ?
C1_8 N2_8 C3_8 C5_8 55.7(6) . . . . ?
C1_8 N2_8 C3_8 C6_8 -63.7(6) . . . . ?
C2_8 N3_8 C7_8 C8_8 -50.3(7) . . . . ?
C2_8 N3_8 C7_8 C9_8 69.3(6) . . . . ?
C2_8 N3_8 C7_8 C10_8 -171.6(6) . . . . ?
C3_8 N2_8 C1_8 C2_8 -179.0(5) . . . . ?
C7_8 N3_8 C2_8 C1_8 -172.9(5) . . . . ?
C11_8 N4_8 C13_8 C14_8 62.5(15) . . . . ?
C13_8 N4_8 C11_8 C12_8 45.6(13) . . . . ?

loop_
_smtbx_masks_void_nr
_smtbx_masks_void_average_x
_smtbx_masks_void_average_y
_smtbx_masks_void_average_z
_smtbx_masks_void_volume
_smtbx_masks_void_count_electrons
_smtbx_masks_void_content
1 -0.875 -0.627 -0.326 1329.9 78.1 ?
2 0.040 0.259 0.207 0.0 0.0 ?
3 0.067 0.691 0.122 0.0 0.0 ?
4 0.067 0.765 0.852 0.0 0.0 ?
5 0.067 0.827 0.333 0.0 0.0 ?
6 0.080 0.667 0.133 0.0 0.0 ?
7 0.093 0.407 0.452 0.0 -0.0 ?
8 0.093 0.426 0.444 0.0 0.0 ?
9 0.093 0.667 0.119 0.0 0.0 ?
10 0.107 0.383 0.467 0.0 0.0 ?
11 0.107 0.395 0.452 0.0 0.0 ?
12 0.107 0.407 0.444 0.0 0.0 ?
13 0.107 0.420 0.437 0.0 0.0 ?
14 0.107 0.432 0.430 0.0 0.0 ?
15 0.107 0.654 0.119 0.0 0.0 ?
16 0.107 0.802 0.207 0.0 0.0 ?
17 0.120 0.407 0.430 0.0 -0.0 ?
18 0.147 0.333 0.056 0.0 0.0 ?
19 0.160 0.247 0.341 0.0 0.0 ?
20 0.173 0.235 0.341 0.0 0.0 ?
21 0.173 0.395 0.407 0.0 0.0 ?
22 0.173 0.938 0.741 0.0 0.0 ?
23 0.180 0.951 0.719 0.0 0.0 ?
24 0.187 0.321 0.985 0.0 0.0 ?
25 0.187 0.938 0.733 0.0 0.0 ?
26 0.213 0.568 0.815 0.0 0.0 ?
27 0.227 0.247 0.052 0.0 0.0 ?
28 0.280 0.630 0.037 0.0 0.0 ?
29 0.280 0.642 0.341 0.0 0.0 ?
30 0.280 0.951 0.467 0.0 0.0 ?
31 0.293 0.506 0.433 0.0 0.0 ?
32 0.293 0.938 0.467 0.0 0.0 ?
33 0.307 0.790 0.237 0.0 -0.0 ?
34 0.307 0.926 0.467 0.0 0.0 ?
35 0.320 0.735 0.319 0.0 0.0 ?
36 0.320 0.790 0.244 0.0 0.0 ?
37 0.320 0.802 0.237 0.0 0.0 ?
38 0.333 0.086 0.770 0.0 0.0 ?
39 0.333 0.148 0.563 0.0 0.0 ?
40 0.340 0.580 0.178 0.0 0.0 ?
41 0.347 0.531 0.096 0.0 0.0 ?
42 0.373 0.519 0.096 0.0 0.0 ?
43 0.373 0.531 0.089 0.0 0.0 ?
44 0.387 0.025 0.385 0.0 0.0 ?
45 0.387 0.494 0.111 0.0 0.0 ?
46 0.407 0.481 0.111 0.0 0.0 ?
47 0.400 0.494 0.104 0.0 0.0 ?
48 0.400 0.506 0.096 0.0 0.0 ?
49 0.400 0.519 0.089 0.0 0.0 ?
50 0.400 0.926 0.822 0.0 0.0 ?
51 0.413 0.531 0.074 0.0 0.0 ?
52 0.440 0.963 0.652 0.0 0.0 ?
53 0.560 0.037 0.348 0.0 0.0 ?
54 0.587 0.469 0.926 0.0 0.0 ?
55 0.593 0.519 0.889 0.0 0.0 ?
56 0.600 0.074 0.178 0.0 0.0 ?
57 0.600 0.481 0.911 0.0 0.0 ?
58 0.600 0.494 0.904 0.0 0.0 ?
59 0.600 0.506 0.896 0.0 0.0 ?
60 0.613 0.506 0.889 0.0 0.0 ?
61 0.613 0.975 0.615 0.0 0.0 ?
62 0.627 0.469 0.911 0.0 0.0 ?
63 0.627 0.481 0.904 0.0 0.0 ?
64 0.660 0.420 0.822 0.0 0.0 ?
65 0.653 0.469 0.904 0.0 0.0 ?
66 0.667 0.852 0.437 0.0 0.0 ?
67 0.667 0.914 0.230 0.0 0.0 ?
68 0.680 0.198 0.763 0.0 0.0 ?
69 0.680 0.210 0.756 0.0 0.0 ?
70 0.680 0.265 0.681 0.0 0.0 ?
71 0.693 0.074 0.533 0.0 0.0 ?
72 0.693 0.210 0.763 0.0 0.0 ?
73 0.707 0.062 0.533 0.0 0.0 ?
74 0.707 0.494 0.567 0.0 0.0 ?
75 0.720 0.049 0.533 0.0 0.0 ?
76 0.720 0.358 0.659 0.0 0.0 ?
77 0.720 0.370 0.963 0.0 0.0 ?
78 0.773 0.753 0.948 0.0 0.0 ?
79 0.787 0.432 0.185 0.0 0.0 ?
80 0.820 0.049 0.281 0.0 0.0 ?
81 0.813 0.062 0.267 0.0 0.0 ?
82 0.813 0.679 0.015 0.0 0.0 ?
83 0.827 0.062 0.259 0.0 0.0 ?
84 0.827 0.605 0.593 0.0 0.0 ?
85 0.827 0.765 0.659 0.0 0.0 ?
86 0.840 0.753 0.659 0.0 0.0 ?
87 0.853 0.667 0.944 0.0 0.0 ?
88 0.880 0.593 0.570 0.0 0.0 ?
89 0.893 0.198 0.793 0.0 0.0 ?
90 0.893 0.346 0.881 0.0 0.0 ?
91 0.893 0.568 0.570 0.0 0.0 ?
92 0.893 0.580 0.563 0.0 0.0 ?
93 0.893 0.593 0.556 0.0 0.0 ?
94 0.893 0.605 0.548 0.0 0.0 ?
95 0.893 0.617 0.533 0.0 0.0 ?
96 0.907 0.333 0.881 0.0 0.0 ?
97 0.907 0.574 0.556 0.0 0.0 ?
98 0.907 0.593 0.548 0.0 0.0 ?
99 0.920 0.333 0.867 0.0 0.0 ?
100 0.933 0.173 0.667 0.0 0.0 ?
101 0.933 0.235 0.148 0.0 0.0 ?
102 0.933 0.309 0.878 0.0 -0.0 ?
103 0.960 0.741 0.793 0.0 0.0 ?
